data_4038012
loop_
_publ_author_name
'Smith, Jordan N.'
'Brind, Thomasin K.'
'Petrie, Simon B.'
'Grant, Mikaela S.'
'Lucas, Nigel T.'

_publ_section_title
;
 One-Step Synthesis of <i>C</i><sub>2v</sub>-Symmetric Resorcin[4]arene
 Tetraethers.
;
_journal_issue 6
_journal_name_full 'The Journal of organic chemistry'
_journal_page_first 4574
_journal_page_last 4580
_journal_paper_doi 10.1021/acs.joc.0c00128
_journal_volume 85
_journal_year 2020
_chemical_formula_moiety 'C60 H88 O8, 0.5(C1 H4 O1)'
_chemical_formula_sum 'C60.5 H90 O8.5'
_chemical_formula_weight 953.32
_chemical_name_systematic
;       
2,4,6,8-Tetra(n-heptyl)-3^4^,3^6^,7^4^,7^6^-tetramethoxy-
1,3,5,7(1,3)-tetrabenzenacyclooctaphane-1^4^,1^6^,5^4^,5^6^-tetrol
;
_space_group_crystal_system triclinic
_space_group_IT_number 2
_space_group_name_Hall '-P 1'
_space_group_name_H-M_alt 'P -1'
_atom_sites_solution_hydrogens geom
_audit_block_code ntl1925
_audit_creation_method SHELXL-2014/7
_cell_angle_alpha 101.411(4)
_cell_angle_beta 95.612(4)
_cell_angle_gamma 107.980(4)
_cell_formula_units_Z 4
_cell_length_a 15.8596(7)
_cell_length_b 18.1191(8)
_cell_length_c 20.9830(9)
_cell_measurement_reflns_used 9167
_cell_measurement_temperature 100.0(1)
_cell_measurement_theta_max 72.8500
_cell_measurement_theta_min 3.7730
_cell_volume 5539.7(5)
_computing_cell_refinement 'CrysAlisPro 1.171.39.46 (Rigaku OD, 2018)'
_computing_data_collection 'CrysAlisPro 1.171.39.46 (Rigaku OD, 2018)'
_computing_data_reduction 'CrysAlisPro 1.171.39.46 (Rigaku OD, 2018)'
_computing_molecular_graphics 'Mercury CSD 4.0 (CCDC, 2018)'
_computing_publication_material 'enCIFer 1.7 (CCDC, 2018)'
_computing_structure_refinement 'SHELXL-2014/7 (Sheldrick, 2014)'
_computing_structure_solution 'SHELXT-2014/5 (Sheldrick, 2014)'
_diffrn_ambient_temperature 100.0(1)
_diffrn_detector_area_resol_mean 10.3449
_diffrn_measured_fraction_theta_full 0.999
_diffrn_measured_fraction_theta_max 0.968
_diffrn_measurement_device_type 'SuperNova, Dual, Cu at zero, Atlas'
_diffrn_measurement_method '\w scans'
_diffrn_radiation_type CuK\a
_diffrn_radiation_wavelength 1.54184
_diffrn_reflns_av_R_equivalents 0.0489
_diffrn_reflns_av_unetI/netI 0.0718
_diffrn_reflns_Laue_measured_fraction_full 0.999
_diffrn_reflns_Laue_measured_fraction_max 0.968
_diffrn_reflns_limit_h_max 19
_diffrn_reflns_limit_h_min -19
_diffrn_reflns_limit_k_max 21
_diffrn_reflns_limit_k_min -22
_diffrn_reflns_limit_l_max 25
_diffrn_reflns_limit_l_min -23
_diffrn_reflns_number 42293
_diffrn_reflns_point_group_measured_fraction_full 0.999
_diffrn_reflns_point_group_measured_fraction_max 0.968
_diffrn_reflns_theta_full 67.000
_diffrn_reflns_theta_max 73.071
_diffrn_reflns_theta_min 3.838
_diffrn_source 'micro-focus sealed X-ray tube'
_exptl_absorpt_coefficient_mu 0.584
_exptl_absorpt_correction_T_max 1.000
_exptl_absorpt_correction_T_min 0.703
_exptl_absorpt_correction_type gaussian
_exptl_absorpt_process_details
;
CrysAlisPro 1.171.39.46 (Rigaku Oxford Diffraction, 2018)
Numerical absorption correction based on gaussian integration over 
a multifaceted crystal model
Empirical absorption correction using spherical harmonics,
 implemented in SCALE3 ABSPACK scaling algorithm.
;
_exptl_crystal_colour 'pale yellow'
_exptl_crystal_density_diffrn 1.143
_exptl_crystal_description plate
_exptl_crystal_F_000 2084
_exptl_crystal_preparation
;
Crystals were grown by evaporation of a chloroform/dichloromethane/methanol 
solution at rt.
;
_exptl_crystal_size_max 0.260
_exptl_crystal_size_mid 0.140
_exptl_crystal_size_min 0.030
_refine_diff_density_max 1.409
_refine_diff_density_min -1.004
_refine_diff_density_rms 0.068
_refine_ls_extinction_method none
_refine_ls_goodness_of_fit_ref 1.028
_refine_ls_hydrogen_treatment constr
_refine_ls_matrix_type full
_refine_ls_number_parameters 1415
_refine_ls_number_reflns 21445
_refine_ls_number_restraints 184
_refine_ls_restrained_S_all 1.027
_refine_ls_R_factor_all 0.1169
_refine_ls_R_factor_gt 0.0795
_refine_ls_shift/su_max 0.004
_refine_ls_shift/su_mean 0.000
_refine_ls_structure_factor_coef Fsqd
_refine_ls_weighting_details 'w=1/[\s^2^(Fo^2^)+(0.1460P)^2^+0.7303P] where P=(Fo^2^+2Fc^2^)/3'
_refine_ls_weighting_scheme calc
_refine_ls_wR_factor_gt 0.2143
_refine_ls_wR_factor_ref 0.2547
_reflns_Friedel_coverage 0.000
_reflns_number_gt 14014
_reflns_number_total 21445
_reflns_threshold_expression 'I > 2\s(I)'
_cod_data_source_file jo0c00128_si_002.cif
_cod_data_source_block 5g
_cod_depositor_comments 'Adding full bibliography for 4038011--4038014.cif.'
_cod_original_cell_volume 5539.7(4)
_cod_original_formula_sum 'C60.50 H90 O8.50'
_cod_database_code 4038012
_shelx_shelxl_version_number 2014/7
_shelx_space_group_comment
;
The symmetry employed for this shelxl refinement is uniquely defined
by the following loop, which should always be used as a source of
symmetry information in preference to the above space-group names.
They are only intended as comments.
;
_shelx_estimated_absorpt_t_min 0.863
_shelx_estimated_absorpt_t_max 0.983

loop_
_space_group_symop_operation_xyz
'x, y, z'
'-x, -y, -z'

loop_
_atom_site_label
_atom_site_type_symbol
_atom_site_fract_x
_atom_site_fract_y
_atom_site_fract_z
_atom_site_U_iso_or_equiv
_atom_site_adp_type
_atom_site_occupancy
_atom_site_site_symmetry_order
_atom_site_calc_flag
_atom_site_refinement_flags_posn
_atom_site_refinement_flags_adp
_atom_site_refinement_flags_occupancy
_atom_site_disorder_assembly
_atom_site_disorder_group
O1 O 0.14762(15) 0.61473(14) 0.11788(11) 0.0450(5) Uani 1 1 d . . . . .
O2 O -0.15936(16) 0.56085(14) 0.01564(11) 0.0464(5) Uani 1 1 d . . . . .
O3 O -0.37669(14) 0.45925(12) 0.01071(10) 0.0405(5) Uani 1 1 d . . . . .
H3O H -0.4230 0.4381 -0.0184 0.049 Uiso 1 1 calc R U . . .
O4 O -0.42809(15) 0.18238(13) 0.00260(13) 0.0487(6) Uani 1 1 d . . . . .
H4O H -0.4712 0.1786 -0.0259 0.058 Uiso 1 1 calc R U . . .
O5 O -0.24503(17) 0.15495(17) -0.00875(13) 0.0593(7) Uani 1 1 d . . . . .
O6 O 0.07022(15) 0.21239(15) 0.07908(11) 0.0479(5) Uani 1 1 d . . . . .
O7 O 0.23384(16) 0.31328(16) 0.17344(13) 0.0516(6) Uani 1 1 d . . . . .
H7O H 0.1942 0.2727 0.1487 0.062 Uiso 1 1 calc R U . . .
O8 O 0.27359(14) 0.58749(14) 0.20103(12) 0.0467(5) Uani 1 1 d . . . . .
H8O H 0.2437 0.6097 0.1812 0.056 Uiso 1 1 calc R U . . .
O9 O 0.65078(14) 0.64848(12) 0.00199(9) 0.0369(4) Uani 1 1 d . . . . .
O10 O 0.6840(2) 0.90788(14) -0.04052(11) 0.0678(9) Uani 1 1 d . . . . .
O11 O 0.57615(15) 0.98709(15) 0.02906(11) 0.0458(5) Uani 1 1 d . . . . .
H11O H 0.6191 0.9747 0.0152 0.055 Uiso 1 1 calc R U . . .
O12 O 0.45630(15) 1.03473(16) 0.22404(12) 0.0487(6) Uani 1 1 d . . . . .
H12O H 0.4680 1.0419 0.2652 0.058 Uiso 1 1 calc R U . . .
O13 O 0.47394(15) 1.04938(14) 0.37605(11) 0.0451(5) Uani 1 1 d . . . . .
O14 O 0.46875(16) 0.80045(15) 0.43145(11) 0.0474(5) Uani 1 1 d . . . . .
O15 O 0.43019(14) 0.68489(14) 0.28565(10) 0.0420(5) Uani 1 1 d . . . . .
H15O H 0.3825 0.6500 0.2636 0.050 Uiso 1 1 calc R U . . .
O16 O 0.53279(13) 0.60418(12) 0.08652(9) 0.0343(4) Uani 1 1 d . . . . .
H16O H 0.5783 0.6147 0.0681 0.041 Uiso 1 1 calc R U . . .
O20 O 0.50944(19) 0.82191(16) 0.12295(15) 0.0644(7) Uani 1 1 d . . . . .
H20 H 0.5558 0.8608 0.1418 0.077 Uiso 1 1 calc R U . . .
C1 C 0.02603(19) 0.56572(17) 0.17274(14) 0.0359(6) Uani 1 1 d . . . . .
C2 C 0.0555(2) 0.58909(18) 0.11645(15) 0.0381(6) Uani 1 1 d . . . . .
C3 C -0.0046(2) 0.58758(18) 0.06369(14) 0.0393(6) Uani 1 1 d . . . . .
H3 H 0.0167 0.6040 0.0263 0.047 Uiso 1 1 calc R U . . .
C4 C -0.0966(2) 0.56198(17) 0.06509(14) 0.0373(6) Uani 1 1 d . . . . .
C5 C -0.1299(2) 0.53680(16) 0.11983(14) 0.0345(6) Uani 1 1 d . . . . .
C6 C -0.06670(19) 0.53987(17) 0.17200(14) 0.0339(6) Uani 1 1 d . . . . .
H6 H -0.0879 0.5234 0.2094 0.041 Uiso 1 1 calc R U . . .
C7 C 0.1803(2) 0.6393(2) 0.06138(17) 0.0524(8) Uani 1 1 d . . . . .
H7A H 0.1547 0.5949 0.0222 0.079 Uiso 1 1 calc R U . . .
H7B H 0.2461 0.6550 0.0685 0.079 Uiso 1 1 calc R U . . .
H7C H 0.1625 0.6849 0.0549 0.079 Uiso 1 1 calc R U . . .
C8 C -0.1288(3) 0.5968(3) -0.03581(18) 0.0594(10) Uani 1 1 d . . . . .
H8A H -0.0865 0.6511 -0.0168 0.089 Uiso 1 1 calc R U . . .
H8B H -0.1802 0.5993 -0.0642 0.089 Uiso 1 1 calc R U . . .
H8C H -0.0985 0.5650 -0.0620 0.089 Uiso 1 1 calc R U . . .
C9 C -0.2306(2) 0.50979(17) 0.11999(14) 0.0351(6) Uani 1 1 d . . . . .
H9 H -0.2555 0.5435 0.0966 0.042 Uiso 1 1 calc R U . . .
C10 C -0.2554(2) 0.52139(18) 0.18939(15) 0.0382(6) Uani 1 1 d . . . . .
H10A H -0.2300 0.4897 0.2141 0.046 Uiso 1 1 calc R U . . .
H10B H -0.2267 0.5784 0.2128 0.046 Uiso 1 1 calc R U . . .
C11 C -0.3560(2) 0.4973(2) 0.19049(16) 0.0421(7) Uani 1 1 d . . . . .
H11A H -0.3836 0.4385 0.1742 0.050 Uiso 1 1 calc R U . . .
H11B H -0.3836 0.5222 0.1602 0.050 Uiso 1 1 calc R U . . .
C12 C -0.3767(2) 0.5224(2) 0.25968(18) 0.0509(8) Uani 1 1 d . . . . .
H12A H -0.3449 0.5008 0.2904 0.061 Uiso 1 1 calc R U . . .
H12B H -0.3524 0.5814 0.2744 0.061 Uiso 1 1 calc R U . . .
C13 C -0.4752(3) 0.4950(3) 0.2645(2) 0.0570(9) Uani 1 1 d . . . . .
H13A H -0.4979 0.4359 0.2557 0.068 Uiso 1 1 calc R U . . .
H13B H -0.5085 0.5105 0.2300 0.068 Uiso 1 1 calc R U . . .
C14 C -0.4952(3) 0.5297(3) 0.3320(2) 0.0666(11) Uani 1 1 d . . . . .
H14A H -0.4631 0.5129 0.3663 0.080 Uiso 1 1 calc R U . . .
H14B H -0.4704 0.5888 0.3414 0.080 Uiso 1 1 calc R U . . .
C15 C -0.5924(3) 0.5057(4) 0.3378(2) 0.0783(13) Uani 1 1 d . . . . .
H15A H -0.6251 0.5207 0.3026 0.094 Uiso 1 1 calc R U . . .
H15B H -0.6168 0.4468 0.3304 0.094 Uiso 1 1 calc R U . . .
C16 C -0.6103(5) 0.5426(6) 0.4027(3) 0.119(3) Uani 1 1 d . . . . .
H16A H -0.5790 0.5275 0.4379 0.179 Uiso 1 1 calc R U . . .
H16B H -0.6751 0.5237 0.4031 0.179 Uiso 1 1 calc R U . . .
H16C H -0.5886 0.6009 0.4097 0.179 Uiso 1 1 calc R U . . .
C17 C -0.27793(19) 0.42304(17) 0.08212(14) 0.0343(6) Uani 1 1 d . . . . .
C18 C -0.35145(19) 0.40051(17) 0.03142(14) 0.0343(6) Uani 1 1 d . . . . .
C19 C -0.39972(19) 0.32050(18) 0.00360(14) 0.0357(6) Uani 1 1 d . . . . .
H19 H -0.4487 0.3061 -0.0316 0.043 Uiso 1 1 calc R U . . .
C20 C -0.37709(19) 0.26091(18) 0.02684(16) 0.0382(6) Uani 1 1 d . . . . .
C21 C -0.30333(19) 0.28113(18) 0.07669(15) 0.0372(6) Uani 1 1 d . . . . .
C22 C -0.25499(19) 0.36165(18) 0.10180(14) 0.0357(6) Uani 1 1 d . . . . .
H22 H -0.2030 0.3759 0.1344 0.043 Uiso 1 1 calc R U . . .
C23 C -0.2820(2) 0.21881(18) 0.10885(16) 0.0399(7) Uani 1 1 d . . . . .
H23 H -0.3257 0.1652 0.0849 0.048 Uiso 1 1 calc R U . . .
C24 C -0.2967(2) 0.23406(19) 0.18081(17) 0.0430(7) Uani 1 1 d . . . . .
H24A H -0.2837 0.1929 0.2009 0.052 Uiso 1 1 calc R U . . .
H24B H -0.2534 0.2867 0.2054 0.052 Uiso 1 1 calc R U . . .
C25 C -0.3913(2) 0.2329(2) 0.18864(19) 0.0497(8) Uani 1 1 d . . . . .
H25A H -0.4083 0.2671 0.1620 0.060 Uiso 1 1 calc R U . . .
H25B H -0.4335 0.1776 0.1708 0.060 Uiso 1 1 calc R U . . .
C26 C -0.4020(3) 0.2614(2) 0.2594(2) 0.0620(10) Uani 1 1 d . . . . .
H26A H -0.3600 0.3167 0.2777 0.074 Uiso 1 1 calc R U . . .
H26B H -0.3861 0.2270 0.2863 0.074 Uiso 1 1 calc R U . . .
C27 C -0.4990(3) 0.2593(3) 0.2639(3) 0.0867(16) Uani 1 1 d . . . . .
H27A H -0.5185 0.2828 0.2288 0.104 Uiso 1 1 calc R U . . .
H27B H -0.5380 0.2026 0.2538 0.104 Uiso 1 1 calc R U . . .
C28 C -0.5159(4) 0.3003(4) 0.3266(3) 0.0909(16) Uani 1 1 d . . . . .
H28A H -0.4780 0.3575 0.3376 0.109 Uiso 1 1 calc R U . A 1
H28B H -0.5797 0.2972 0.3219 0.109 Uiso 1 1 calc R U . A 1
C29 C -0.4969(6) 0.2662(6) 0.3767(5) 0.0677(15) Uani 0.5 1 d . . P B 1
H29A H -0.4309 0.2818 0.3895 0.081 Uiso 0.5 1 calc R U P . .
H29B H -0.5219 0.2073 0.3612 0.081 Uiso 0.5 1 calc R U P . .
C30 C -0.5416(6) 0.2961(5) 0.4430(3) 0.129(3) Uani 1 1 d . . . . .
H30A H -0.4999 0.3473 0.4702 0.193 Uiso 1 1 calc R U . B 1
H30B H -0.5518 0.2559 0.4692 0.193 Uiso 1 1 calc R U . B 1
H30C H -0.5989 0.3024 0.4281 0.193 Uiso 1 1 calc R U . B 1
C31 C -0.1879(2) 0.21727(18) 0.10210(16) 0.0397(7) Uani 1 1 d . . . . .
C32 C -0.1717(2) 0.18444(19) 0.04067(17) 0.0438(7) Uani 1 1 d . . . . .
C33 C -0.0867(2) 0.1821(2) 0.03132(17) 0.0457(7) Uani 1 1 d . . . . .
H33 H -0.0770 0.1600 -0.0111 0.055 Uiso 1 1 calc R U . . .
C34 C -0.0165(2) 0.2124(2) 0.08438(16) 0.0421(7) Uani 1 1 d . . . . .
C35 C -0.0297(2) 0.24402(18) 0.14732(16) 0.0388(6) Uani 1 1 d . . . . .
C36 C -0.1155(2) 0.24597(18) 0.15421(16) 0.0393(6) Uani 1 1 d . . . . .
H36 H -0.1252 0.2680 0.1967 0.047 Uiso 1 1 calc R U . . .
C37 C -0.2414(3) 0.1036(2) -0.06615(18) 0.0558(9) Uani 1 1 d . . . . .
H37A H -0.1970 0.1330 -0.0896 0.084 Uiso 1 1 calc R U . . .
H37B H -0.3007 0.0818 -0.0944 0.084 Uiso 1 1 calc R U . . .
H37C H -0.2239 0.0598 -0.0550 0.084 Uiso 1 1 calc R U . . .
C38 C 0.0848(3) 0.1753(3) 0.01702(18) 0.0598(10) Uani 1 1 d . . . . .
H38A H 0.0439 0.1198 0.0034 0.090 Uiso 1 1 calc R U . . .
H38B H 0.1472 0.1761 0.0206 0.090 Uiso 1 1 calc R U . . .
H38C H 0.0734 0.2043 -0.0158 0.090 Uiso 1 1 calc R U . . .
C39 C 0.0495(2) 0.2758(2) 0.20443(15) 0.0406(7) Uani 1 1 d . . . . .
H39 H 0.0860 0.2396 0.1967 0.049 Uiso 1 1 calc R U . . .
C40 C 0.0212(2) 0.2722(2) 0.27155(17) 0.0498(8) Uani 1 1 d . . . . .
H40A H -0.0139 0.3084 0.2818 0.060 Uiso 1 1 calc R U . C 1
H40B H -0.0184 0.2171 0.2694 0.060 Uiso 1 1 calc R U . C 1
C41 C 0.1015(3) 0.2959(3) 0.3268(2) 0.0621(10) Uani 0.8 1 d . . P D 1
H41A H 0.1453 0.2705 0.3115 0.074 Uiso 0.8 1 calc R U P D 1
H41B H 0.1315 0.3546 0.3375 0.074 Uiso 0.8 1 calc R U P D 1
C42 C 0.0733(5) 0.2707(5) 0.3888(3) 0.092(3) Uani 0.8 1 d D U P D 1
H42A H 0.0445 0.2119 0.3785 0.110 Uiso 0.8 1 calc R U P D 1
H42B H 0.0286 0.2952 0.4037 0.110 Uiso 0.8 1 calc R U P D 1
C43 C 0.1543(5) 0.2965(5) 0.4441(3) 0.096(2) Uani 0.8 1 d D U P D 1
H43A H 0.1369 0.2676 0.4787 0.115 Uiso 0.8 1 calc R U P D 1
H43B H 0.2031 0.2803 0.4261 0.115 Uiso 0.8 1 calc R U P D 1
C44 C 0.1892(5) 0.3827(4) 0.4744(3) 0.094(2) Uani 0.8 1 d D U P D 1
H44A H 0.1410 0.3986 0.4937 0.113 Uiso 0.8 1 calc R U P D 1
H44B H 0.2047 0.4117 0.4395 0.113 Uiso 0.8 1 calc R U P D 1
C45 C 0.2715(6) 0.4087(5) 0.5278(4) 0.117(3) Uani 0.8 1 d D U P D 1
H45A H 0.2588 0.3769 0.5612 0.140 Uiso 0.8 1 calc R U P D 1
H45B H 0.3227 0.3995 0.5083 0.140 Uiso 0.8 1 calc R U P D 1
C46 C 0.2954(7) 0.4967(5) 0.5603(4) 0.132(3) Uani 0.8 1 d D U P D 1
H46A H 0.2963 0.5269 0.5263 0.198 Uiso 0.8 1 calc R U P D 1
H46B H 0.3548 0.5162 0.5882 0.198 Uiso 0.8 1 calc R U P D 1
H46C H 0.2504 0.5041 0.5876 0.198 Uiso 0.8 1 calc R U P D 1
C47 C 0.10994(19) 0.35802(19) 0.20242(14) 0.0372(6) Uani 1 1 d . . . . .
C48 C 0.1978(2) 0.3739(2) 0.18973(15) 0.0410(7) Uani 1 1 d . . . . .
C49 C 0.2516(2) 0.4500(2) 0.19085(15) 0.0422(7) Uani 1 1 d . . . . .
H49 H 0.3117 0.4598 0.1832 0.051 Uiso 1 1 calc R U . . .
C50 C 0.21779(19) 0.51204(19) 0.20317(14) 0.0393(6) Uani 1 1 d . . . . .
C51 C 0.13069(19) 0.50067(19) 0.21603(14) 0.0374(6) Uani 1 1 d . . . . .
C52 C 0.07853(19) 0.42266(19) 0.21454(14) 0.0360(6) Uani 1 1 d . . . . .
H52 H 0.0184 0.4129 0.2222 0.043 Uiso 1 1 calc R U . . .
C53 C 0.09354(19) 0.56910(18) 0.23090(14) 0.0365(6) Uani 1 1 d . . . . .
H53 H 0.1453 0.6197 0.2371 0.044 Uiso 1 1 calc R U . . .
C54 C 0.0569(2) 0.5727(2) 0.29607(14) 0.0392(6) Uani 1 1 d . . . . .
H54A H 0.0247 0.6119 0.3008 0.047 Uiso 1 1 calc R U . E 1
H54B H 0.0131 0.5197 0.2947 0.047 Uiso 1 1 calc R U . E 1
C55 C 0.1312(2) 0.5964(2) 0.35610(15) 0.0443(7) Uani 0.6 1 d . . P F 1
H55A H 0.1683 0.5614 0.3493 0.053 Uiso 0.6 1 calc R U P F 1
H55B H 0.1707 0.6523 0.3612 0.053 Uiso 0.6 1 calc R U P F 1
C56 C 0.0906(10) 0.5890(8) 0.4180(5) 0.038(2) Uani 0.6 1 d . U P F 1
H56A H 0.0454 0.6164 0.4199 0.045 Uiso 0.6 1 calc R U P F 1
H56B H 0.0588 0.5317 0.4150 0.045 Uiso 0.6 1 calc R U P F 1
C57 C 0.1580(9) 0.6233(7) 0.4811(5) 0.048(3) Uani 0.6 1 d . U P F 1
H57A H 0.1802 0.6824 0.4898 0.057 Uiso 0.6 1 calc R U P F 1
H57B H 0.2101 0.6047 0.4762 0.057 Uiso 0.6 1 calc R U P F 1
C58 C 0.1159(8) 0.5979(7) 0.5400(5) 0.049(3) Uani 0.6 1 d . U P F 1
H58A H 0.1003 0.5393 0.5331 0.059 Uiso 0.6 1 calc R U P F 1
H58B H 0.0593 0.6101 0.5406 0.059 Uiso 0.6 1 calc R U P F 1
C59 C 0.1770(6) 0.6388(6) 0.6080(4) 0.063(2) Uani 0.6 1 d . U P F 1
H59A H 0.2378 0.6358 0.6053 0.075 Uiso 0.6 1 calc R U P F 1
H59B H 0.1825 0.6960 0.6194 0.075 Uiso 0.6 1 calc R U P F 1
C60 C 0.1402(7) 0.5999(6) 0.6629(4) 0.066(3) Uani 0.6 1 d . U P F 1
H60A H 0.0788 0.6004 0.6644 0.099 Uiso 0.6 1 calc R U P F 1
H60B H 0.1786 0.6299 0.7054 0.099 Uiso 0.6 1 calc R U P F 1
H60C H 0.1396 0.5446 0.6539 0.099 Uiso 0.6 1 calc R U P F 1
C61 C 0.70638(17) 0.76488(16) 0.08906(13) 0.0287(5) Uani 1 1 d . . . . .
C62 C 0.67343(17) 0.73007(16) 0.02160(13) 0.0305(5) Uani 1 1 d . . . . .
C63 C 0.6636(2) 0.77652(18) -0.02206(14) 0.0368(6) Uani 1 1 d . . . . .
H63 H 0.6404 0.7520 -0.0674 0.044 Uiso 1 1 calc R U . . .
C64 C 0.6880(2) 0.85903(18) 0.00083(14) 0.0376(6) Uani 1 1 d . . . . .
C65 C 0.71912(18) 0.89604(16) 0.06811(13) 0.0309(5) Uani 1 1 d . . . . .
C66 C 0.72646(17) 0.84665(16) 0.10994(13) 0.0286(5) Uani 1 1 d . . . . .
H66 H 0.7465 0.8706 0.1557 0.034 Uiso 1 1 calc R U . . .
C67 C 0.6059(3) 0.61016(19) -0.06481(15) 0.0465(7) Uani 1 1 d . . . . .
H67A H 0.5500 0.6220 -0.0725 0.070 Uiso 1 1 calc R U . . .
H67B H 0.5919 0.5522 -0.0721 0.070 Uiso 1 1 calc R U . . .
H67C H 0.6452 0.6301 -0.0953 0.070 Uiso 1 1 calc R U . . .
C68 C 0.6327(3) 0.8713(2) -0.10492(16) 0.0612(11) Uani 1 1 d . . . . .
H68A H 0.6605 0.8357 -0.1293 0.092 Uiso 1 1 calc R U . . .
H68B H 0.6309 0.9128 -0.1283 0.092 Uiso 1 1 calc R U . . .
H68C H 0.5713 0.8403 -0.1015 0.092 Uiso 1 1 calc R U . . .
C69 C 0.74280(18) 0.98581(16) 0.09543(13) 0.0314(6) Uani 1 1 d . . . . .
H69 H 0.7446 1.0110 0.0570 0.038 Uiso 1 1 calc R U . . .
C70 C 0.83669(18) 1.02258(17) 0.13885(13) 0.0329(6) Uani 1 1 d . . . . .
H70A H 0.8504 1.0810 0.1538 0.039 Uiso 1 1 calc R U . . .
H70B H 0.8350 1.0008 0.1786 0.039 Uiso 1 1 calc R U . . .
C71 C 0.9125(2) 1.00761(19) 0.10524(15) 0.0389(6) Uani 1 1 d . . . . .
H71A H 0.9195 1.0345 0.0684 0.047 Uiso 1 1 calc R U . . .
H71B H 0.8972 0.9495 0.0866 0.047 Uiso 1 1 calc R U . . .
C72 C 1.0010(2) 1.0389(2) 0.15386(18) 0.0505(8) Uani 1 1 d D . . . .
H72A H 0.9924 1.0102 0.1896 0.061 Uiso 1 1 calc R U . G 1
H72B H 1.0122 1.0960 0.1741 0.061 Uiso 1 1 calc R U . G 1
C73 C 1.0862(15) 1.033(3) 0.1283(7) 0.054(3) Uani 0.35 1 d D U P H 1
H73A H 1.1106 1.0773 0.1074 0.065 Uiso 0.35 1 calc R U P H 1
H73B H 1.0705 0.9820 0.0942 0.065 Uiso 0.35 1 calc R U P H 1
C74 C 1.1595(3) 1.0348(3) 0.1835(3) 0.0495(10) Uani 0.35 1 d D U P H 1
H74A H 1.1350 0.9906 0.2049 0.059 Uiso 0.35 1 calc R U P H 1
H74B H 1.2111 1.0265 0.1638 0.059 Uiso 0.35 1 calc R U P H 1
C75 C 1.1922(11) 1.1148(9) 0.2357(5) 0.033(3) Uani 0.35 1 d D U P H 1
H75A H 1.1414 1.1227 0.2567 0.040 Uiso 0.35 1 calc R U P H 1
H75B H 1.2160 1.1594 0.2146 0.040 Uiso 0.35 1 calc R U P H 1
C76 C 1.2668(5) 1.1136(7) 0.2884(4) 0.079(2) Uani 0.35 1 d D U P H 1
H76A H 1.2881 1.1643 0.3219 0.119 Uiso 0.175 1 calc R U P H 1
H76B H 1.2427 1.0695 0.3093 0.119 Uiso 0.175 1 calc R U P H 1
H76C H 1.3171 1.1061 0.2673 0.119 Uiso 0.175 1 calc R U P H 1
H76D H 1.2771 1.0623 0.2771 0.119 Uiso 0.175 1 calc R U P H 1
H76E H 1.3225 1.1571 0.2897 0.119 Uiso 0.175 1 calc R U P H 1
H76F H 1.2481 1.1205 0.3317 0.119 Uiso 0.175 1 calc R U P H 1
C77 C 0.66921(18) 1.00208(16) 0.13132(13) 0.0313(6) Uani 1 1 d . . . . .
C78 C 0.58813(19) 1.00028(17) 0.09634(14) 0.0354(6) Uani 1 1 d . . . . .
C79 C 0.5189(2) 1.01056(19) 0.12890(15) 0.0401(7) Uani 1 1 d . . . . .
H79 H 0.4638 1.0070 0.1040 0.048 Uiso 1 1 calc R U . . .
C80 C 0.52885(19) 1.02588(19) 0.19668(16) 0.0390(6) Uani 1 1 d . . . . .
C81 C 0.60964(19) 1.03141(17) 0.23427(14) 0.0338(6) Uani 1 1 d . . . . .
C82 C 0.67662(18) 1.01862(16) 0.20004(14) 0.0329(6) Uani 1 1 d . . . . .
H82 H 0.7312 1.0213 0.2251 0.040 Uiso 1 1 calc R U . . .
C83 C 0.6218(2) 1.05279(18) 0.30975(14) 0.0376(6) Uani 1 1 d . . . . .
H83 H 0.5949 1.0956 0.3226 0.045 Uiso 1 1 calc R U . . .
C84 C 0.7219(2) 1.0878(2) 0.34203(15) 0.0434(7) Uani 1 1 d . . . . .
H84A H 0.7504 1.0468 0.3292 0.052 Uiso 1 1 calc R U . . .
H84B H 0.7517 1.1340 0.3241 0.052 Uiso 1 1 calc R U . . .
C85 C 0.7391(2) 1.1150(2) 0.41705(17) 0.0539(8) Uani 1 1 d . . . . .
H85A H 0.7093 1.0694 0.4356 0.065 Uiso 1 1 calc R U . . .
H85B H 0.7125 1.1573 0.4305 0.065 Uiso 1 1 calc R U . . .
C86 C 0.8413(3) 1.1479(3) 0.44537(19) 0.0629(10) Uani 1 1 d . . . . .
H86A H 0.8688 1.1080 0.4267 0.076 Uiso 1 1 calc R U . . .
H86B H 0.8693 1.1972 0.4307 0.076 Uiso 1 1 calc R U . . .
C87 C 0.8628(3) 1.1665(3) 0.51985(19) 0.0603(10) Uani 1 1 d . . . . .
H87A H 0.8445 1.1161 0.5346 0.072 Uiso 1 1 calc R U . . .
H87B H 0.8281 1.1997 0.5391 0.072 Uiso 1 1 calc R U . . .
C88 C 0.9631(3) 1.2109(3) 0.5446(2) 0.0652(11) Uani 1 1 d . . . . .
H88A H 0.9972 1.1775 0.5247 0.078 Uiso 1 1 calc R U . . .
H88B H 0.9807 1.2609 0.5292 0.078 Uiso 1 1 calc R U . . .
C89 C 0.9901(3) 1.2317(3) 0.6192(2) 0.0700(12) Uani 1 1 d . . . . .
H89A H 0.9806 1.1819 0.6345 0.084 Uiso 1 1 calc R U . . .
H89B H 0.9514 1.2597 0.6399 0.084 Uiso 1 1 calc R U . . .
C90 C 1.0896(4) 1.2854(4) 0.6411(2) 0.0830(15) Uani 1 1 d . . . . .
H90A H 1.1283 1.2559 0.6240 0.125 Uiso 1 1 calc R U . . .
H90B H 1.1038 1.3012 0.6894 0.125 Uiso 1 1 calc R U . . .
H90C H 1.0999 1.3333 0.6238 0.125 Uiso 1 1 calc R U . . .
C91 C 0.57241(18) 0.98327(17) 0.33716(13) 0.0338(6) Uani 1 1 d . . . . .
C92 C 0.50413(19) 0.98471(19) 0.37356(14) 0.0376(6) Uani 1 1 d . . . . .
C93 C 0.4679(2) 0.92477(19) 0.40510(15) 0.0392(6) Uani 1 1 d . . . . .
H93 H 0.4224 0.9281 0.4306 0.047 Uiso 1 1 calc R U . . .
C94 C 0.49827(19) 0.85947(19) 0.39940(14) 0.0372(6) Uani 1 1 d . . . . .
C95 C 0.56443(18) 0.85420(18) 0.36046(13) 0.0343(6) Uani 1 1 d . . . . .
C96 C 0.59904(18) 0.91570(17) 0.33071(13) 0.0332(6) Uani 1 1 d . . . . .
H96 H 0.6436 0.9121 0.3043 0.040 Uiso 1 1 calc R U . . .
C97 C 0.4039(2) 1.0531(3) 0.41310(19) 0.0535(8) Uani 1 1 d . . . . .
H97A H 0.3492 1.0075 0.3931 0.080 Uiso 1 1 calc R U . . .
H97B H 0.3916 1.1030 0.4131 0.080 Uiso 1 1 calc R U . . .
H97C H 0.4226 1.0516 0.4586 0.080 Uiso 1 1 calc R U . . .
C98 C 0.3943(3) 0.7981(3) 0.4643(2) 0.0590(9) Uani 1 1 d . . . . .
H98A H 0.4101 0.8463 0.5001 0.089 Uiso 1 1 calc R U . . .
H98B H 0.3784 0.7507 0.4825 0.089 Uiso 1 1 calc R U . . .
H98C H 0.3429 0.7955 0.4329 0.089 Uiso 1 1 calc R U . . .
C99 C 0.60035(18) 0.78451(17) 0.35299(13) 0.0335(6) Uani 1 1 d . . . . .
H99 H 0.5659 0.7463 0.3773 0.040 Uiso 1 1 calc R U . . .
C100 C 0.70023(19) 0.81438(19) 0.38556(14) 0.0366(6) Uani 1 1 d . . . . .
H10C H 0.7228 0.7687 0.3784 0.044 Uiso 1 1 calc R U . . .
H10D H 0.7350 0.8540 0.3632 0.044 Uiso 1 1 calc R U . . .
C101 C 0.7183(2) 0.8524(2) 0.45927(14) 0.0411(7) Uani 1 1 d . . . . .
H10E H 0.6926 0.8109 0.4831 0.049 Uiso 1 1 calc R U . . .
H10F H 0.6880 0.8928 0.4677 0.049 Uiso 1 1 calc R U . . .
C102 C 0.8191(2) 0.8924(2) 0.48560(15) 0.0476(8) Uani 1 1 d . . . . .
H10G H 0.8493 0.8526 0.4732 0.057 Uiso 1 1 calc R U . . .
H10H H 0.8430 0.9360 0.4635 0.057 Uiso 1 1 calc R U . . .
C103 C 0.8440(2) 0.9267(2) 0.55980(15) 0.0481(8) Uani 1 1 d . . . . .
H10I H 0.8129 0.9656 0.5727 0.058 Uiso 1 1 calc R U . . .
H10J H 0.8222 0.8829 0.5822 0.058 Uiso 1 1 calc R U . . .
C104 C 0.9445(2) 0.9678(3) 0.58339(16) 0.0538(9) Uani 1 1 d . . . . .
H10K H 0.9756 0.9296 0.5678 0.065 Uiso 1 1 calc R U . . .
H10L H 0.9653 1.0134 0.5627 0.065 Uiso 1 1 calc R U . . .
C105 C 0.9720(2) 0.9983(2) 0.65756(16) 0.0520(8) Uani 1 1 d . . . . .
H10M H 0.9519 0.9529 0.6785 0.062 Uiso 1 1 calc R U . . .
H10N H 0.9413 1.0367 0.6734 0.062 Uiso 1 1 calc R U . . .
C106 C 1.0732(3) 1.0392(3) 0.67876(19) 0.0617(10) Uani 1 1 d . . . . .
H10O H 1.1039 1.0014 0.6637 0.093 Uiso 1 1 calc R U . . .
H10P H 1.0875 1.0574 0.7270 0.093 Uiso 1 1 calc R U . . .
H10Q H 1.0932 1.0853 0.6593 0.093 Uiso 1 1 calc R U . . .
C107 C 0.58496(18) 0.73967(16) 0.28095(13) 0.0316(6) Uani 1 1 d . . . . .
C108 C 0.49805(19) 0.68935(17) 0.24978(14) 0.0348(6) Uani 1 1 d . . . . .
C109 C 0.48377(19) 0.64529(17) 0.18473(14) 0.0349(6) Uani 1 1 d . . . . .
H109 H 0.4251 0.6103 0.1642 0.042 Uiso 1 1 calc R U . . .
C110 C 0.55382(18) 0.65202(16) 0.15005(13) 0.0315(5) Uani 1 1 d . . . . .
C111 C 0.64091(18) 0.70354(16) 0.17777(13) 0.0293(5) Uani 1 1 d . . . . .
C112 C 0.65304(17) 0.74561(16) 0.24346(13) 0.0304(5) Uani 1 1 d . . . . .
H112 H 0.7118 0.7806 0.2637 0.037 Uiso 1 1 calc R U . . .
C113 C 0.71709(18) 0.71441(16) 0.13772(13) 0.0304(5) Uani 1 1 d . . . . .
H113 H 0.7117 0.6603 0.1113 0.037 Uiso 1 1 calc R U . . .
C114 C 0.81041(18) 0.74944(17) 0.18203(13) 0.0333(6) Uani 1 1 d . . . . .
H11C H 0.8159 0.8024 0.2095 0.040 Uiso 1 1 calc R U . I 1
H11D H 0.8133 0.7144 0.2123 0.040 Uiso 1 1 calc R U . I 1
C115 C 0.89085(19) 0.75937(19) 0.14657(15) 0.0375(6) Uani 0.55 1 d . . P J 1
H11M H 0.8823 0.7099 0.1127 0.045 Uiso 0.55 1 calc R U P J 1
H11N H 0.8989 0.8041 0.1247 0.045 Uiso 0.55 1 calc R U P J 1
C116 C 0.9702(7) 0.7763(18) 0.1979(12) 0.0444(17) Uani 0.55 1 d . . P J 1
H11E H 0.9602 0.7301 0.2182 0.053 Uiso 0.55 1 calc R U P J 1
H11F H 0.9735 0.8232 0.2329 0.053 Uiso 0.55 1 calc R U P J 1
C117 C 1.0612(8) 0.7929(6) 0.1746(7) 0.046(3) Uani 0.55 1 d . . P J 1
H11G H 1.0756 0.8423 0.1584 0.056 Uiso 0.55 1 calc R U P J 1
H11H H 1.0583 0.7481 0.1377 0.056 Uiso 0.55 1 calc R U P J 1
C118 C 1.1372(5) 0.8026(5) 0.2335(4) 0.0497(15) Uani 0.55 1 d . . P J 1
H11I H 1.1346 0.8436 0.2714 0.060 Uiso 0.55 1 calc R U P J 1
H11J H 1.1234 0.7514 0.2471 0.060 Uiso 0.55 1 calc R U P J 1
C119 C 1.2324(4) 0.8257(5) 0.2192(4) 0.0590(18) Uani 0.55 1 d . . P J 1
H11K H 1.2504 0.8800 0.2111 0.071 Uiso 0.55 1 calc R U P J 1
H11L H 1.2354 0.7879 0.1791 0.071 Uiso 0.55 1 calc R U P J 1
C120 C 1.2978(6) 0.8241(9) 0.2787(6) 0.079(4) Uani 0.55 1 d . . P J 1
H12C H 1.2932 0.8604 0.3186 0.119 Uiso 0.55 1 calc R U P J 1
H12D H 1.3596 0.8414 0.2699 0.119 Uiso 0.55 1 calc R U P J 1
H12E H 1.2817 0.7697 0.2851 0.119 Uiso 0.55 1 calc R U P J 1
C201 C 0.4410(3) 0.8182(2) 0.1620(2) 0.0660(11) Uani 1 1 d . . . . .
H20A H 0.3958 0.7645 0.1490 0.099 Uiso 1 1 calc R U . . .
H20B H 0.4125 0.8576 0.1553 0.099 Uiso 1 1 calc R U . . .
H20C H 0.4674 0.8298 0.2086 0.099 Uiso 1 1 calc R U . . .
C229 C -0.5847(6) 0.2703(6) 0.3700(5) 0.0677(15) Uani 0.5 1 d . . P B 2
H22A H -0.6103 0.2112 0.3562 0.081 Uiso 0.5 1 calc R U P B 2
H22B H -0.6345 0.2917 0.3638 0.081 Uiso 0.5 1 calc R U P B 2
C241 C 0.1015(3) 0.2959(3) 0.3268(2) 0.0621(10) Uani 0.2 1 d . . P D 2
H24N H 0.1273 0.2522 0.3231 0.074 Uiso 0.2 1 calc R U P D 2
H24O H 0.1484 0.3442 0.3219 0.074 Uiso 0.2 1 calc R U P D 2
C242 C 0.0748(16) 0.313(2) 0.3947(12) 0.092(3) Uani 0.2 1 d D U P D 2
H24C H 0.0366 0.3465 0.3921 0.110 Uiso 0.2 1 calc R U P D 2
H24D H 0.0348 0.2607 0.3996 0.110 Uiso 0.2 1 calc R U P D 2
C243 C 0.1401(11) 0.3508(12) 0.4596(8) 0.053(4) Uani 0.2 1 d D U P D 2
H24E H 0.1602 0.4096 0.4661 0.064 Uiso 0.2 1 calc R U P D 2
H24F H 0.1077 0.3375 0.4960 0.064 Uiso 0.2 1 calc R U P D 2
C244 C 0.2201(12) 0.3259(14) 0.4643(8) 0.072(5) Uani 0.2 1 d D U P D 2
H24G H 0.2663 0.3596 0.4440 0.086 Uiso 0.2 1 calc R U P D 2
H24H H 0.2034 0.2699 0.4387 0.086 Uiso 0.2 1 calc R U P D 2
C245 C 0.260(3) 0.332(5) 0.5347(12) 0.29(5) Uani 0.2 1 d D U P D 2
H24I H 0.2702 0.2813 0.5378 0.353 Uiso 0.2 1 calc R U P D 2
H24J H 0.3194 0.3756 0.5476 0.353 Uiso 0.2 1 calc R U P D 2
C246 C 0.1971(18) 0.3488(17) 0.5808(8) 0.092(7) Uani 0.2 1 d D U P D 2
H24K H 0.2231 0.3527 0.6262 0.138 Uiso 0.2 1 calc R U P D 2
H24L H 0.1882 0.3993 0.5780 0.138 Uiso 0.2 1 calc R U P D 2
H24M H 0.1391 0.3052 0.5681 0.138 Uiso 0.2 1 calc R U P D 2
C255 C 0.1312(2) 0.5964(2) 0.35610(15) 0.0443(7) Uani 0.4 1 d . . P F 2
H25K H 0.1619 0.6550 0.3665 0.053 Uiso 0.4 1 calc R U P F 2
H25L H 0.1762 0.5706 0.3446 0.053 Uiso 0.4 1 calc R U P F 2
C256 C 0.0971(16) 0.5731(13) 0.4186(6) 0.038(2) Uani 0.4 1 d D U P F 2
H25C H 0.0479 0.5947 0.4271 0.045 Uiso 0.4 1 calc R U P F 2
H25D H 0.0708 0.5141 0.4087 0.045 Uiso 0.4 1 calc R U P F 2
C257 C 0.1663(11) 0.6012(11) 0.4817(6) 0.049(4) Uani 0.4 1 d D U P F 2
H25E H 0.2149 0.5787 0.4740 0.058 Uiso 0.4 1 calc R U P F 2
H25F H 0.1933 0.6601 0.4917 0.058 Uiso 0.4 1 calc R U P F 2
C258 C 0.1298(8) 0.5784(10) 0.5398(6) 0.045(4) Uani 0.4 1 d D U P F 2
H25G H 0.0996 0.5198 0.5290 0.054 Uiso 0.4 1 calc R U P F 2
H25H H 0.0838 0.6037 0.5493 0.054 Uiso 0.4 1 calc R U P F 2
C259 C 0.2008(7) 0.6027(10) 0.6011(5) 0.074(4) Uani 0.4 1 d D U P F 2
H25I H 0.2499 0.5817 0.5910 0.088 Uiso 0.4 1 calc R U P F 2
H25J H 0.2267 0.6617 0.6154 0.088 Uiso 0.4 1 calc R U P F 2
C260 C 0.1593(10) 0.5699(10) 0.6561(6) 0.066(4) Uani 0.4 1 d D U P F 2
H26C H 0.1065 0.5858 0.6626 0.100 Uiso 0.4 1 calc R U P F 2
H26D H 0.2035 0.5911 0.6970 0.100 Uiso 0.4 1 calc R U P F 2
H26E H 0.1411 0.5114 0.6443 0.100 Uiso 0.4 1 calc R U P F 2
C273 C 1.0790(6) 1.0260(14) 0.1209(9) 0.054(3) Uani 0.35 1 d D U P H 2
H27C H 1.0647 1.0240 0.0734 0.065 Uiso 0.35 1 calc R U P H 2
H27D H 1.0819 0.9731 0.1241 0.065 Uiso 0.35 1 calc R U P H 2
C274 C 1.1731(6) 1.0885(7) 0.1483(4) 0.0495(10) Uani 0.35 1 d D U P H 2
H27E H 1.1747 1.1379 0.1343 0.059 Uiso 0.35 1 calc R U P H 2
H27F H 1.2173 1.0684 0.1269 0.059 Uiso 0.35 1 calc R U P H 2
C275 C 1.2060(11) 1.1118(10) 0.2245(5) 0.033(3) Uani 0.35 1 d D U P H 2
H27G H 1.1469 1.0908 0.2380 0.040 Uiso 0.35 1 calc R U P H 2
H27H H 1.2171 1.1700 0.2321 0.040 Uiso 0.35 1 calc R U P H 2
C276 C 1.2668(5) 1.1136(7) 0.2884(4) 0.079(2) Uani 0.35 1 d D U P H 2
H27I H 1.2507 1.1430 0.3270 0.119 Uiso 0.175 1 calc R U P H 2
H27J H 1.2579 1.0587 0.2922 0.119 Uiso 0.175 1 calc R U P H 2
H27K H 1.3301 1.1401 0.2860 0.119 Uiso 0.175 1 calc R U P H 2
H27L H 1.3084 1.0849 0.2765 0.119 Uiso 0.175 1 calc R U P H 2
H27M H 1.3012 1.1691 0.3113 0.119 Uiso 0.175 1 calc R U P H 2
H27N H 1.2290 1.0878 0.3174 0.119 Uiso 0.175 1 calc R U P H 2
C315 C 0.89085(19) 0.75937(19) 0.14657(15) 0.0375(6) Uani 0.45 1 d . . P J 2
H31I H 0.8971 0.8040 0.1247 0.045 Uiso 0.45 1 calc R U P J 2
H31J H 0.8796 0.7101 0.1118 0.045 Uiso 0.45 1 calc R U P J 2
C316 C 0.9836(8) 0.777(2) 0.1950(15) 0.0444(17) Uani 0.45 1 d D . P J 2
H31A H 0.9830 0.8113 0.2379 0.053 Uiso 0.45 1 calc R U P J 2
H31B H 0.9866 0.7258 0.2030 0.053 Uiso 0.45 1 calc R U P J 2
C317 C 1.0682(8) 0.8177(7) 0.1691(7) 0.045(3) Uani 0.45 1 d D . P J 2
H31C H 1.0748 0.7794 0.1307 0.054 Uiso 0.45 1 calc R U P J 2
H31D H 1.0605 0.8636 0.1535 0.054 Uiso 0.45 1 calc R U P J 2
C318 C 1.1516(5) 0.8464(5) 0.2181(4) 0.0482(17) Uani 0.45 1 d D . P J 2
H31E H 1.1434 0.8813 0.2580 0.058 Uiso 0.45 1 calc R U P J 2
H31F H 1.2010 0.8793 0.1996 0.058 Uiso 0.45 1 calc R U P J 2
C319 C 1.1792(6) 0.7802(5) 0.2381(4) 0.0552(19) Uani 0.45 1 d D . P J 2
H31G H 1.1285 0.7444 0.2534 0.066 Uiso 0.45 1 calc R U P J 2
H31H H 1.1936 0.7481 0.1994 0.066 Uiso 0.45 1 calc R U P J 2
C320 C 1.2603(7) 0.8146(7) 0.2926(6) 0.065(3) Uani 0.45 1 d D . P J 2
H32A H 1.3119 0.8461 0.2761 0.097 Uiso 0.45 1 calc R U P J 2
H32B H 1.2743 0.7710 0.3073 0.097 Uiso 0.45 1 calc R U P J 2
H32C H 1.2472 0.8491 0.3298 0.097 Uiso 0.45 1 calc R U P J 2
C373 C 1.0817(17) 1.022(4) 0.1277(6) 0.054(3) Uani 0.3 1 d D U P H 3
H37D H 1.1038 1.0579 0.0984 0.065 Uiso 0.3 1 calc R U P H 3
H37E H 1.0621 0.9664 0.1010 0.065 Uiso 0.3 1 calc R U P H 3
C374 C 1.1595(3) 1.0348(3) 0.1835(3) 0.0495(10) Uani 0.3 1 d D U P H 3
H37F H 1.2036 1.0357 0.1531 0.059 Uiso 0.3 1 calc R U P H 3
H37G H 1.1678 1.0921 0.2000 0.059 Uiso 0.3 1 calc R U P H 3
C375 C 1.2242(11) 1.0339(10) 0.2417(8) 0.093(5) Uani 0.3 1 d D U P H 3
H37H H 1.2631 1.0029 0.2264 0.112 Uiso 0.3 1 calc R U P H 3
H37I H 1.1905 1.0093 0.2738 0.112 Uiso 0.3 1 calc R U P H 3
C376 C 1.2811(13) 1.1213(13) 0.2736(9) 0.079(2) Uani 0.3 1 d D U P H 3
H37J H 1.2581 1.1565 0.2524 0.119 Uiso 0.3 1 calc R U P H 3
H37K H 1.3438 1.1300 0.2679 0.119 Uiso 0.3 1 calc R U P H 3
H37L H 1.2779 1.1332 0.3207 0.119 Uiso 0.3 1 calc R U P H 3

loop_
_atom_site_aniso_label
_atom_site_aniso_U_11
_atom_site_aniso_U_22
_atom_site_aniso_U_33
_atom_site_aniso_U_23
_atom_site_aniso_U_13
_atom_site_aniso_U_12
O1 0.0368(11) 0.0499(13) 0.0433(11) 0.0121(10) 0.0084(9) 0.0067(9)
O2 0.0491(13) 0.0439(12) 0.0388(11) 0.0136(9) -0.0065(9) 0.0074(10)
O3 0.0409(11) 0.0318(10) 0.0438(11) 0.0089(8) -0.0097(9) 0.0108(8)
O4 0.0374(11) 0.0302(11) 0.0673(15) 0.0067(10) -0.0112(10) 0.0049(9)
O5 0.0486(14) 0.0610(16) 0.0617(15) -0.0038(12) -0.0110(11) 0.0268(12)
O6 0.0372(11) 0.0596(15) 0.0475(12) 0.0093(10) 0.0033(9) 0.0205(10)
O7 0.0385(12) 0.0541(15) 0.0630(15) 0.0110(11) 0.0086(10) 0.0186(11)
O8 0.0298(10) 0.0469(13) 0.0538(13) 0.0086(10) 0.0026(9) 0.0028(9)
O9 0.0444(11) 0.0272(10) 0.0340(10) 0.0029(8) 0.0017(8) 0.0091(8)
O10 0.122(2) 0.0318(12) 0.0330(11) 0.0066(9) -0.0251(13) 0.0152(13)
O11 0.0393(11) 0.0550(14) 0.0377(11) 0.0150(10) -0.0071(9) 0.0103(10)
O12 0.0367(11) 0.0663(16) 0.0528(13) 0.0205(12) 0.0080(10) 0.0271(11)
O13 0.0401(11) 0.0480(13) 0.0512(12) 0.0083(10) 0.0098(9) 0.0222(10)
O14 0.0434(12) 0.0552(14) 0.0487(12) 0.0177(10) 0.0173(10) 0.0174(10)
O15 0.0292(10) 0.0461(12) 0.0414(11) 0.0030(9) 0.0053(8) 0.0047(9)
O16 0.0296(9) 0.0327(10) 0.0342(9) 0.0030(8) 0.0002(7) 0.0063(8)
O20 0.0502(15) 0.0421(14) 0.0853(19) 0.0071(13) -0.0132(14) 0.0063(11)
C1 0.0343(14) 0.0325(14) 0.0363(14) 0.0071(11) 0.0021(11) 0.0067(11)
C2 0.0376(15) 0.0310(14) 0.0403(15) 0.0039(11) 0.0059(12) 0.0069(11)
C3 0.0467(17) 0.0304(14) 0.0343(14) 0.0068(11) 0.0053(12) 0.0051(12)
C4 0.0450(16) 0.0260(13) 0.0336(14) 0.0034(10) -0.0058(12) 0.0078(12)
C5 0.0369(14) 0.0260(13) 0.0363(14) 0.0067(10) 0.0008(11) 0.0066(11)
C6 0.0344(14) 0.0286(13) 0.0340(13) 0.0066(10) 0.0011(11) 0.0061(11)
C7 0.0490(19) 0.055(2) 0.0470(18) 0.0124(15) 0.0151(15) 0.0074(16)
C8 0.064(2) 0.062(2) 0.0453(18) 0.0234(17) -0.0051(16) 0.0101(18)
C9 0.0364(14) 0.0284(14) 0.0376(14) 0.0072(11) -0.0042(11) 0.0105(11)
C10 0.0387(15) 0.0320(14) 0.0406(15) 0.0060(11) -0.0017(12) 0.0115(12)
C11 0.0394(16) 0.0420(17) 0.0448(16) 0.0101(13) 0.0001(13) 0.0160(13)
C12 0.0476(18) 0.059(2) 0.0538(19) 0.0177(16) 0.0078(15) 0.0271(16)
C13 0.052(2) 0.066(2) 0.060(2) 0.0207(18) 0.0100(17) 0.0275(18)
C14 0.063(2) 0.078(3) 0.059(2) 0.014(2) 0.0025(18) 0.027(2)
C15 0.069(3) 0.095(4) 0.070(3) 0.009(2) 0.004(2) 0.035(3)
C16 0.080(4) 0.189(8) 0.087(4) 0.017(4) 0.024(3) 0.050(5)
C17 0.0333(14) 0.0313(14) 0.0352(13) 0.0070(11) 0.0007(11) 0.0086(11)
C18 0.0318(13) 0.0329(14) 0.0369(14) 0.0088(11) 0.0008(11) 0.0104(11)
C19 0.0286(13) 0.0331(14) 0.0410(15) 0.0075(11) -0.0015(11) 0.0073(11)
C20 0.0310(14) 0.0289(14) 0.0498(16) 0.0064(12) 0.0000(12) 0.0071(11)
C21 0.0285(13) 0.0318(14) 0.0483(16) 0.0095(12) 0.0015(12) 0.0077(11)
C22 0.0311(13) 0.0329(14) 0.0410(15) 0.0084(11) -0.0011(11) 0.0102(11)
C23 0.0307(14) 0.0288(14) 0.0570(18) 0.0114(12) 0.0009(12) 0.0071(11)
C24 0.0345(15) 0.0326(15) 0.0615(19) 0.0157(13) 0.0034(13) 0.0098(12)
C25 0.0366(16) 0.0397(17) 0.067(2) 0.0114(15) 0.0063(15) 0.0056(13)
C26 0.049(2) 0.049(2) 0.074(2) 0.0041(18) 0.0160(18) 0.0023(16)
C27 0.054(2) 0.063(3) 0.115(4) -0.018(3) 0.030(2) 0.000(2)
C28 0.081(3) 0.077(3) 0.091(4) 0.003(3) 0.019(3) 0.003(3)
C29 0.047(3) 0.065(4) 0.087(4) 0.014(3) 0.002(3) 0.020(3)
C30 0.178(8) 0.105(5) 0.076(4) 0.029(4) 0.006(4) 0.009(5)
C31 0.0320(14) 0.0313(15) 0.0552(18) 0.0132(13) -0.0001(13) 0.0102(11)
C32 0.0379(15) 0.0370(16) 0.0526(18) 0.0051(13) -0.0067(13) 0.0151(13)
C33 0.0459(17) 0.0446(18) 0.0467(17) 0.0058(14) -0.0003(14) 0.0210(14)
C34 0.0353(15) 0.0439(17) 0.0488(17) 0.0144(13) 0.0030(13) 0.0150(13)
C35 0.0327(14) 0.0338(15) 0.0508(17) 0.0152(13) 0.0031(12) 0.0105(12)
C36 0.0361(15) 0.0331(15) 0.0496(16) 0.0148(12) 0.0024(12) 0.0113(12)
C37 0.050(2) 0.056(2) 0.0509(19) 0.0049(16) -0.0062(15) 0.0127(16)
C38 0.0476(19) 0.084(3) 0.0480(19) 0.0094(18) 0.0095(15) 0.0259(19)
C39 0.0329(14) 0.0460(17) 0.0441(16) 0.0147(13) -0.0001(12) 0.0147(13)
C40 0.0383(16) 0.065(2) 0.0476(18) 0.0242(16) 0.0057(14) 0.0140(15)
C41 0.0440(19) 0.089(3) 0.054(2) 0.031(2) 0.0029(16) 0.0163(19)
C42 0.074(3) 0.125(7) 0.061(3) 0.047(4) 0.002(2) -0.001(4)
C43 0.097(5) 0.117(5) 0.062(3) 0.037(3) -0.004(3) 0.017(4)
C44 0.097(5) 0.111(5) 0.074(4) 0.017(3) -0.001(4) 0.042(4)
C45 0.102(5) 0.150(7) 0.070(4) 0.025(4) -0.018(4) 0.014(5)
C46 0.138(8) 0.154(7) 0.089(5) 0.020(5) -0.026(5) 0.049(6)
C47 0.0282(13) 0.0459(17) 0.0364(14) 0.0123(12) 0.0014(11) 0.0107(12)
C48 0.0334(14) 0.0484(18) 0.0409(15) 0.0095(13) 0.0037(12) 0.0149(13)
C49 0.0281(14) 0.0541(19) 0.0420(15) 0.0104(13) 0.0051(12) 0.0112(13)
C50 0.0282(13) 0.0430(17) 0.0375(14) 0.0051(12) 0.0008(11) 0.0032(12)
C51 0.0292(13) 0.0464(17) 0.0309(13) 0.0050(12) 0.0011(10) 0.0087(12)
C52 0.0276(13) 0.0435(16) 0.0341(13) 0.0094(12) 0.0029(10) 0.0088(11)
C53 0.0311(13) 0.0372(15) 0.0344(14) 0.0056(11) 0.0028(11) 0.0046(11)
C54 0.0345(14) 0.0449(17) 0.0348(14) 0.0057(12) 0.0030(11) 0.0120(12)
C55 0.0354(15) 0.0527(19) 0.0383(15) 0.0054(13) 0.0000(12) 0.0113(13)
C56 0.041(3) 0.035(6) 0.0395(16) 0.008(2) -0.0006(14) 0.019(3)
C57 0.052(4) 0.044(6) 0.040(3) 0.011(3) -0.008(3) 0.011(4)
C58 0.048(4) 0.055(5) 0.038(3) 0.002(3) -0.005(3) 0.018(3)
C59 0.056(4) 0.080(5) 0.039(3) 0.011(3) -0.004(3) 0.010(4)
C60 0.060(5) 0.075(6) 0.037(3) 0.000(3) -0.002(3) 0.001(4)
C61 0.0237(12) 0.0293(13) 0.0311(12) 0.0069(10) 0.0003(10) 0.0079(10)
C62 0.0265(12) 0.0293(13) 0.0317(13) 0.0034(10) 0.0022(10) 0.0072(10)
C63 0.0394(15) 0.0339(15) 0.0289(13) 0.0024(11) -0.0052(11) 0.0073(12)
C64 0.0468(16) 0.0311(14) 0.0320(13) 0.0073(11) -0.0053(12) 0.0125(12)
C65 0.0271(12) 0.0295(13) 0.0339(13) 0.0073(10) -0.0006(10) 0.0086(10)
C66 0.0247(12) 0.0305(13) 0.0294(12) 0.0061(10) 0.0001(9) 0.0096(10)
C67 0.063(2) 0.0326(16) 0.0322(14) -0.0007(12) 0.0032(13) 0.0063(14)
C68 0.103(3) 0.0452(19) 0.0316(15) 0.0046(13) -0.0178(17) 0.031(2)
C69 0.0305(13) 0.0286(13) 0.0315(13) 0.0060(10) -0.0037(10) 0.0085(10)
C70 0.0286(13) 0.0319(14) 0.0342(13) 0.0057(10) -0.0031(10) 0.0084(11)
C71 0.0347(15) 0.0375(16) 0.0419(15) 0.0086(12) 0.0025(12) 0.0100(12)
C72 0.0344(16) 0.053(2) 0.0571(19) -0.0012(15) 0.0000(14) 0.0164(14)
C73 0.0340(19) 0.056(6) 0.064(3) 0.004(2) 0.0054(17) 0.013(3)
C74 0.0320(19) 0.056(3) 0.057(2) 0.0038(18) 0.0067(17) 0.0161(18)
C75 0.009(5) 0.040(2) 0.048(3) 0.008(3) 0.010(4) 0.006(2)
C76 0.039(3) 0.112(5) 0.078(4) 0.025(3) 0.009(3) 0.011(3)
C77 0.0277(13) 0.0250(13) 0.0369(13) 0.0066(10) -0.0050(10) 0.0065(10)
C78 0.0334(14) 0.0326(14) 0.0382(14) 0.0128(11) -0.0039(11) 0.0088(11)
C79 0.0309(14) 0.0463(17) 0.0452(16) 0.0195(13) -0.0027(12) 0.0137(12)
C80 0.0300(14) 0.0420(16) 0.0486(16) 0.0164(13) 0.0041(12) 0.0143(12)
C81 0.0339(14) 0.0282(13) 0.0369(14) 0.0074(11) -0.0001(11) 0.0093(11)
C82 0.0299(13) 0.0290(13) 0.0357(14) 0.0055(11) -0.0047(10) 0.0085(10)
C83 0.0347(14) 0.0368(15) 0.0382(15) 0.0013(11) 0.0039(11) 0.0132(12)
C84 0.0373(16) 0.0428(17) 0.0386(15) -0.0001(12) 0.0016(12) 0.0049(13)
C85 0.0468(19) 0.056(2) 0.0443(18) -0.0020(15) 0.0029(14) 0.0073(16)
C86 0.056(2) 0.068(3) 0.0462(19) -0.0061(17) -0.0015(16) 0.0100(18)
C87 0.063(2) 0.060(2) 0.0477(19) 0.0036(16) -0.0072(17) 0.0165(18)
C88 0.060(2) 0.075(3) 0.054(2) -0.0029(19) -0.0061(18) 0.029(2)
C89 0.079(3) 0.061(3) 0.058(2) 0.0011(18) -0.016(2) 0.023(2)
C90 0.076(3) 0.101(4) 0.062(3) -0.003(2) -0.020(2) 0.038(3)
C91 0.0307(13) 0.0354(15) 0.0309(13) 0.0007(10) -0.0037(10) 0.0121(11)
C92 0.0299(13) 0.0403(16) 0.0378(14) 0.0019(12) -0.0034(11) 0.0128(12)
C93 0.0305(14) 0.0473(17) 0.0390(15) 0.0056(12) 0.0068(11) 0.0147(12)
C94 0.0289(13) 0.0427(16) 0.0354(14) 0.0068(12) 0.0002(11) 0.0089(12)
C95 0.0280(13) 0.0396(15) 0.0305(13) 0.0053(11) -0.0019(10) 0.0086(11)
C96 0.0271(12) 0.0366(15) 0.0316(13) 0.0009(11) 0.0001(10) 0.0109(11)
C97 0.0429(18) 0.062(2) 0.061(2) 0.0123(17) 0.0128(15) 0.0253(16)
C98 0.0429(18) 0.074(3) 0.063(2) 0.0279(19) 0.0183(16) 0.0150(17)
C99 0.0302(13) 0.0361(15) 0.0313(13) 0.0068(11) 0.0013(10) 0.0091(11)
C100 0.0322(14) 0.0442(16) 0.0322(14) 0.0071(12) -0.0011(11) 0.0142(12)
C101 0.0350(15) 0.0538(19) 0.0301(14) 0.0062(12) -0.0011(11) 0.0129(13)
C102 0.0331(15) 0.068(2) 0.0336(15) 0.0024(14) -0.0013(12) 0.0147(15)
C103 0.0371(16) 0.063(2) 0.0348(15) 0.0037(14) -0.0003(12) 0.0114(15)
C104 0.0391(17) 0.073(2) 0.0388(17) 0.0003(15) -0.0017(13) 0.0147(16)
C105 0.0459(18) 0.058(2) 0.0375(16) 0.0019(14) -0.0065(13) 0.0068(15)
C106 0.0442(19) 0.076(3) 0.0474(19) -0.0044(17) -0.0085(15) 0.0125(18)
C107 0.0315(13) 0.0299(13) 0.0304(13) 0.0066(10) -0.0002(10) 0.0080(11)
C108 0.0298(13) 0.0319(14) 0.0399(14) 0.0095(11) 0.0030(11) 0.0067(11)
C109 0.0290(13) 0.0309(14) 0.0385(14) 0.0056(11) -0.0011(11) 0.0051(11)
C110 0.0307(13) 0.0279(13) 0.0329(13) 0.0055(10) -0.0018(10) 0.0090(10)
C111 0.0295(13) 0.0256(12) 0.0327(13) 0.0075(10) 0.0021(10) 0.0097(10)
C112 0.0256(12) 0.0281(13) 0.0327(13) 0.0065(10) -0.0022(10) 0.0047(10)
C113 0.0292(13) 0.0296(13) 0.0311(12) 0.0077(10) -0.0001(10) 0.0093(10)
C114 0.0293(13) 0.0356(14) 0.0341(13) 0.0100(11) -0.0017(10) 0.0109(11)
C115 0.0306(14) 0.0392(16) 0.0437(15) 0.0108(12) 0.0034(12) 0.0137(12)
C116 0.025(3) 0.054(2) 0.053(3) 0.0061(17) 0.000(3) 0.018(4)
C117 0.031(4) 0.025(5) 0.072(5) -0.001(4) 0.000(3) 0.006(3)
C118 0.033(3) 0.043(4) 0.070(4) 0.009(3) -0.002(3) 0.015(3)
C119 0.034(3) 0.070(5) 0.064(4) -0.004(3) -0.002(3) 0.021(3)
C120 0.032(5) 0.123(10) 0.070(6) 0.000(5) -0.013(4) 0.031(6)
C201 0.067(3) 0.044(2) 0.076(3) 0.0132(18) -0.014(2) 0.0123(18)
C229 0.047(3) 0.065(4) 0.087(4) 0.014(3) 0.002(3) 0.020(3)
C241 0.0440(19) 0.089(3) 0.054(2) 0.031(2) 0.0029(16) 0.0163(19)
C242 0.074(3) 0.125(7) 0.061(3) 0.047(4) 0.002(2) -0.001(4)
C243 0.057(8) 0.051(10) 0.047(7) 0.025(7) 0.006(6) 0.005(7)
C244 0.064(9) 0.054(11) 0.080(10) 0.009(9) -0.012(7) 0.010(8)
C245 0.25(4) 0.64(14) 0.099(13) 0.10(2) 0.014(14) 0.29(7)
C246 0.102(17) 0.079(16) 0.070(11) 0.015(10) -0.020(10) 0.008(13)
C255 0.0354(15) 0.0527(19) 0.0383(15) 0.0054(13) 0.0000(12) 0.0113(13)
C256 0.041(3) 0.035(6) 0.0395(16) 0.008(2) -0.0006(14) 0.019(3)
C257 0.045(6) 0.053(10) 0.044(4) 0.022(5) -0.002(3) 0.007(6)
C258 0.027(5) 0.058(9) 0.047(4) 0.019(5) -0.002(3) 0.008(5)
C259 0.043(6) 0.112(12) 0.048(5) 0.033(6) -0.009(4) -0.003(6)
C260 0.072(9) 0.076(10) 0.044(5) 0.015(6) 0.008(5) 0.015(7)
C273 0.0340(19) 0.056(6) 0.064(3) 0.004(2) 0.0054(17) 0.013(3)
C274 0.0320(19) 0.056(3) 0.057(2) 0.0038(18) 0.0067(17) 0.0161(18)
C275 0.009(5) 0.040(2) 0.048(3) 0.008(3) 0.010(4) 0.006(2)
C276 0.039(3) 0.112(5) 0.078(4) 0.025(3) 0.009(3) 0.011(3)
C315 0.0306(14) 0.0392(16) 0.0437(15) 0.0108(12) 0.0034(12) 0.0137(12)
C316 0.025(3) 0.054(2) 0.053(3) 0.0061(17) 0.000(3) 0.018(4)
C317 0.029(4) 0.030(7) 0.065(6) -0.004(5) 0.004(4) 0.004(4)
C318 0.035(4) 0.048(5) 0.056(4) 0.007(4) 0.007(3) 0.008(3)
C319 0.047(5) 0.054(5) 0.060(5) 0.009(4) 0.007(4) 0.016(4)
C320 0.042(6) 0.066(6) 0.078(7) 0.013(5) -0.012(6) 0.016(6)
C373 0.0340(19) 0.056(6) 0.064(3) 0.004(2) 0.0054(17) 0.013(3)
C374 0.0320(19) 0.056(3) 0.057(2) 0.0038(18) 0.0067(17) 0.0161(18)
C375 0.065(8) 0.113(9) 0.089(8) 0.021(6) -0.006(7) 0.021(7)
C376 0.039(3) 0.112(5) 0.078(4) 0.025(3) 0.009(3) 0.011(3)

loop_
_atom_type_symbol
_atom_type_description
_atom_type_scat_dispersion_real
_atom_type_scat_dispersion_imag
_atom_type_scat_source
C C 0.0181 0.0091 'International Tables Vol C Tables 4.2.6.8 and 6.1.1.4'
H H 0.0000 0.0000 'International Tables Vol C Tables 4.2.6.8 and 6.1.1.4'
O O 0.0492 0.0322 'International Tables Vol C Tables 4.2.6.8 and 6.1.1.4'

loop_
_geom_angle_atom_site_label_1
_geom_angle_atom_site_label_2
_geom_angle_atom_site_label_3
_geom_angle
_geom_angle_site_symmetry_1
_geom_angle_site_symmetry_3
_geom_angle_publ_flag
C2 O1 C7 117.8(2) . . ?
C4 O2 C8 117.9(3) . . ?
C18 O3 H3O 109.5 . . ?
C20 O4 H4O 109.5 . . ?
C32 O5 C37 118.5(3) . . ?
C34 O6 C38 117.5(3) . . ?
C48 O7 H7O 109.5 . . ?
C50 O8 H8O 109.5 . . ?
C62 O9 C67 117.5(2) . . ?
C64 O10 C68 117.3(3) . . ?
C78 O11 H11O 109.5 . . ?
C80 O12 H12O 109.5 . . ?
C92 O13 C97 117.8(3) . . ?
C94 O14 C98 118.7(3) . . ?
C108 O15 H15O 109.5 . . ?
C110 O16 H16O 109.5 . . ?
C201 O20 H20 109.5 . . ?
C6 C1 C2 116.8(3) . . ?
C6 C1 C53 122.8(3) . . ?
C2 C1 C53 120.5(3) . . ?
C3 C2 O1 122.5(3) . . ?
C3 C2 C1 121.3(3) . . ?
O1 C2 C1 116.2(3) . . ?
C2 C3 C4 120.2(3) . . ?
C2 C3 H3 119.9 . . ?
C4 C3 H3 119.9 . . ?
O2 C4 C3 123.3(3) . . ?
O2 C4 C5 115.8(3) . . ?
C3 C4 C5 120.9(3) . . ?
C6 C5 C4 116.9(3) . . ?
C6 C5 C9 123.6(3) . . ?
C4 C5 C9 119.5(2) . . ?
C5 C6 C1 124.0(3) . . ?
C5 C6 H6 118.0 . . ?
C1 C6 H6 118.0 . . ?
O1 C7 H7A 109.5 . . ?
O1 C7 H7B 109.5 . . ?
H7A C7 H7B 109.5 . . ?
O1 C7 H7C 109.5 . . ?
H7A C7 H7C 109.5 . . ?
H7B C7 H7C 109.5 . . ?
O2 C8 H8A 109.5 . . ?
O2 C8 H8B 109.5 . . ?
H8A C8 H8B 109.5 . . ?
O2 C8 H8C 109.5 . . ?
H8A C8 H8C 109.5 . . ?
H8B C8 H8C 109.5 . . ?
C5 C9 C17 112.2(2) . . ?
C5 C9 C10 113.8(2) . . ?
C17 C9 C10 109.2(2) . . ?
C5 C9 H9 107.1 . . ?
C17 C9 H9 107.1 . . ?
C10 C9 H9 107.1 . . ?
C11 C10 C9 114.5(2) . . ?
C11 C10 H10A 108.6 . . ?
C9 C10 H10A 108.6 . . ?
C11 C10 H10B 108.6 . . ?
C9 C10 H10B 108.6 . . ?
H10A C10 H10B 107.6 . . ?
C10 C11 C12 112.4(3) . . ?
C10 C11 H11A 109.1 . . ?
C12 C11 H11A 109.1 . . ?
C10 C11 H11B 109.1 . . ?
C12 C11 H11B 109.1 . . ?
H11A C11 H11B 107.9 . . ?
C13 C12 C11 114.6(3) . . ?
C13 C12 H12A 108.6 . . ?
C11 C12 H12A 108.6 . . ?
C13 C12 H12B 108.6 . . ?
C11 C12 H12B 108.6 . . ?
H12A C12 H12B 107.6 . . ?
C12 C13 C14 113.6(3) . . ?
C12 C13 H13A 108.8 . . ?
C14 C13 H13A 108.8 . . ?
C12 C13 H13B 108.8 . . ?
C14 C13 H13B 108.8 . . ?
H13A C13 H13B 107.7 . . ?
C15 C14 C13 115.0(4) . . ?
C15 C14 H14A 108.5 . . ?
C13 C14 H14A 108.5 . . ?
C15 C14 H14B 108.5 . . ?
C13 C14 H14B 108.5 . . ?
H14A C14 H14B 107.5 . . ?
C16 C15 C14 114.0(5) . . ?
C16 C15 H15A 108.8 . . ?
C14 C15 H15A 108.8 . . ?
C16 C15 H15B 108.8 . . ?
C14 C15 H15B 108.8 . . ?
H15A C15 H15B 107.7 . . ?
C15 C16 H16A 109.5 . . ?
C15 C16 H16B 109.5 . . ?
H16A C16 H16B 109.5 . . ?
C15 C16 H16C 109.5 . . ?
H16A C16 H16C 109.5 . . ?
H16B C16 H16C 109.5 . . ?
C22 C17 C18 116.9(3) . . ?
C22 C17 C9 120.5(2) . . ?
C18 C17 C9 122.3(2) . . ?
O3 C18 C19 120.5(2) . . ?
O3 C18 C17 118.8(3) . . ?
C19 C18 C17 120.7(3) . . ?
C18 C19 C20 120.6(3) . . ?
C18 C19 H19 119.7 . . ?
C20 C19 H19 119.7 . . ?
O4 C20 C21 119.0(3) . . ?
O4 C20 C19 120.7(3) . . ?
C21 C20 C19 120.3(3) . . ?
C22 C21 C20 117.5(3) . . ?
C22 C21 C23 120.1(3) . . ?
C20 C21 C23 122.0(3) . . ?
C21 C22 C17 124.0(3) . . ?
C21 C22 H22 118.0 . . ?
C17 C22 H22 118.0 . . ?
C31 C23 C21 111.2(3) . . ?
C31 C23 C24 112.9(2) . . ?
C21 C23 C24 109.5(3) . . ?
C31 C23 H23 107.7 . . ?
C21 C23 H23 107.7 . . ?
C24 C23 H23 107.7 . . ?
C25 C24 C23 113.8(3) . . ?
C25 C24 H24A 108.8 . . ?
C23 C24 H24A 108.8 . . ?
C25 C24 H24B 108.8 . . ?
C23 C24 H24B 108.8 . . ?
H24A C24 H24B 107.7 . . ?
C26 C25 C24 113.9(3) . . ?
C26 C25 H25A 108.8 . . ?
C24 C25 H25A 108.8 . . ?
C26 C25 H25B 108.8 . . ?
C24 C25 H25B 108.8 . . ?
H25A C25 H25B 107.7 . . ?
C25 C26 C27 111.4(4) . . ?
C25 C26 H26A 109.4 . . ?
C27 C26 H26A 109.4 . . ?
C25 C26 H26B 109.4 . . ?
C27 C26 H26B 109.4 . . ?
H26A C26 H26B 108.0 . . ?
C28 C27 C26 117.8(5) . . ?
C28 C27 H27A 107.9 . . ?
C26 C27 H27A 107.9 . . ?
C28 C27 H27B 107.9 . . ?
C26 C27 H27B 107.9 . . ?
H27A C27 H27B 107.2 . . ?
C29 C28 C27 110.8(7) . . ?
C27 C28 C229 130.6(6) . . ?
C29 C28 H28A 109.5 . . ?
C27 C28 H28A 109.5 . . ?
C29 C28 H28B 109.5 . . ?
C27 C28 H28B 109.5 . . ?
H28A C28 H28B 108.1 . . ?
C28 C29 C30 110.6(7) . . ?
C28 C29 H29A 109.5 . . ?
C30 C29 H29A 109.5 . . ?
C28 C29 H29B 109.5 . . ?
C30 C29 H29B 109.5 . . ?
H29A C29 H29B 108.1 . . ?
C29 C30 H30A 109.5 . . ?
C29 C30 H30B 109.5 . . ?
H30A C30 H30B 109.5 . . ?
C29 C30 H30C 109.5 . . ?
H30A C30 H30C 109.5 . . ?
H30B C30 H30C 109.5 . . ?
C32 C31 C36 116.8(3) . . ?
C32 C31 C23 119.0(3) . . ?
C36 C31 C23 124.2(3) . . ?
O5 C32 C33 123.4(3) . . ?
O5 C32 C31 115.0(3) . . ?
C33 C32 C31 121.6(3) . . ?
C34 C33 C32 119.5(3) . . ?
C34 C33 H33 120.2 . . ?
C32 C33 H33 120.2 . . ?
C33 C34 O6 123.0(3) . . ?
C33 C34 C35 121.1(3) . . ?
O6 C34 C35 115.9(3) . . ?
C36 C35 C34 117.4(3) . . ?
C36 C35 C39 123.4(3) . . ?
C34 C35 C39 119.2(3) . . ?
C35 C36 C31 123.6(3) . . ?
C35 C36 H36 118.2 . . ?
C31 C36 H36 118.2 . . ?
O5 C37 H37A 109.5 . . ?
O5 C37 H37B 109.5 . . ?
H37A C37 H37B 109.5 . . ?
O5 C37 H37C 109.5 . . ?
H37A C37 H37C 109.5 . . ?
H37B C37 H37C 109.5 . . ?
O6 C38 H38A 109.5 . . ?
O6 C38 H38B 109.5 . . ?
H38A C38 H38B 109.5 . . ?
O6 C38 H38C 109.5 . . ?
H38A C38 H38C 109.5 . . ?
H38B C38 H38C 109.5 . . ?
C47 C39 C40 113.2(3) . . ?
C47 C39 C35 110.4(2) . . ?
C40 C39 C35 113.3(3) . . ?
C47 C39 H39 106.4 . . ?
C40 C39 H39 106.4 . . ?
C35 C39 H39 106.4 . . ?
C241 C40 C39 112.4(3) . . ?
C41 C40 C39 112.4(3) . . ?
C41 C40 H40A 109.1 . . ?
C39 C40 H40A 109.1 . . ?
C41 C40 H40B 109.1 . . ?
C39 C40 H40B 109.1 . . ?
H40A C40 H40B 107.9 . . ?
C42 C41 C40 111.8(4) . . ?
C42 C41 H41A 109.3 . . ?
C40 C41 H41A 109.3 . . ?
C42 C41 H41B 109.3 . . ?
C40 C41 H41B 109.3 . . ?
H41A C41 H41B 107.9 . . ?
C41 C42 C43 111.1(5) . . ?
C41 C42 H42A 109.4 . . ?
C43 C42 H42A 109.4 . . ?
C41 C42 H42B 109.4 . . ?
C43 C42 H42B 109.4 . . ?
H42A C42 H42B 108.0 . . ?
C44 C43 C42 114.2(6) . . ?
C44 C43 H43A 108.7 . . ?
C42 C43 H43A 108.7 . . ?
C44 C43 H43B 108.7 . . ?
C42 C43 H43B 108.7 . . ?
H43A C43 H43B 107.6 . . ?
C43 C44 C45 114.3(5) . . ?
C43 C44 H44A 108.7 . . ?
C45 C44 H44A 108.7 . . ?
C43 C44 H44B 108.7 . . ?
C45 C44 H44B 108.7 . . ?
H44A C44 H44B 107.6 . . ?
C46 C45 C44 109.5(5) . . ?
C46 C45 H45A 109.8 . . ?
C44 C45 H45A 109.8 . . ?
C46 C45 H45B 109.8 . . ?
C44 C45 H45B 109.8 . . ?
H45A C45 H45B 108.2 . . ?
C45 C46 H46A 109.5 . . ?
C45 C46 H46B 109.5 . . ?
H46A C46 H46B 109.5 . . ?
C45 C46 H46C 109.5 . . ?
H46A C46 H46C 109.5 . . ?
H46B C46 H46C 109.5 . . ?
C48 C47 C52 117.0(3) . . ?
C48 C47 C39 123.3(3) . . ?
C52 C47 C39 119.7(3) . . ?
C49 C48 O7 116.9(3) . . ?
C49 C48 C47 121.5(3) . . ?
O7 C48 C47 121.6(3) . . ?
C48 C49 C50 119.5(3) . . ?
C48 C49 H49 120.2 . . ?
C50 C49 H49 120.2 . . ?
C49 C50 O8 117.4(3) . . ?
C49 C50 C51 122.2(3) . . ?
O8 C50 C51 120.4(3) . . ?
C52 C51 C50 116.4(3) . . ?
C52 C51 C53 121.2(3) . . ?
C50 C51 C53 122.4(3) . . ?
C51 C52 C47 123.5(3) . . ?
C51 C52 H52 118.3 . . ?
C47 C52 H52 118.3 . . ?
C1 C53 C51 111.2(2) . . ?
C1 C53 C54 113.6(2) . . ?
C51 C53 C54 111.1(2) . . ?
C1 C53 H53 106.8 . . ?
C51 C53 H53 106.8 . . ?
C54 C53 H53 106.8 . . ?
C255 C54 C53 112.6(3) . . ?
C55 C54 C53 112.6(3) . . ?
C55 C54 H54A 109.1 . . ?
C53 C54 H54A 109.1 . . ?
C55 C54 H54B 109.1 . . ?
C53 C54 H54B 109.1 . . ?
H54A C54 H54B 107.8 . . ?
C56 C55 C54 110.4(5) . . ?
C56 C55 H55A 109.6 . . ?
C54 C55 H55A 109.6 . . ?
C56 C55 H55B 109.6 . . ?
C54 C55 H55B 109.6 . . ?
H55A C55 H55B 108.1 . . ?
C57 C56 C55 114.3(9) . . ?
C57 C56 H56A 108.7 . . ?
C55 C56 H56A 108.7 . . ?
C57 C56 H56B 108.7 . . ?
C55 C56 H56B 108.7 . . ?
H56A C56 H56B 107.6 . . ?
C56 C57 C58 111.2(7) . . ?
C56 C57 H57A 109.4 . . ?
C58 C57 H57A 109.4 . . ?
C56 C57 H57B 109.4 . . ?
C58 C57 H57B 109.4 . . ?
H57A C57 H57B 108.0 . . ?
C57 C58 C59 114.6(8) . . ?
C57 C58 H58A 108.6 . . ?
C59 C58 H58A 108.6 . . ?
C57 C58 H58B 108.6 . . ?
C59 C58 H58B 108.6 . . ?
H58A C58 H58B 107.6 . . ?
C60 C59 C58 112.3(7) . . ?
C60 C59 H59A 109.1 . . ?
C58 C59 H59A 109.1 . . ?
C60 C59 H59B 109.1 . . ?
C58 C59 H59B 109.1 . . ?
H59A C59 H59B 107.9 . . ?
C59 C60 H60A 109.5 . . ?
C59 C60 H60B 109.5 . . ?
H60A C60 H60B 109.5 . . ?
C59 C60 H60C 109.5 . . ?
H60A C60 H60C 109.5 . . ?
H60B C60 H60C 109.5 . . ?
C66 C61 C62 117.1(2) . . ?
C66 C61 C113 121.3(2) . . ?
C62 C61 C113 121.6(2) . . ?
O9 C62 C63 122.6(2) . . ?
O9 C62 C61 116.4(2) . . ?
C63 C62 C61 121.0(3) . . ?
C62 C63 C64 119.9(2) . . ?
C62 C63 H63 120.1 . . ?
C64 C63 H63 120.1 . . ?
O10 C64 C63 122.2(3) . . ?
O10 C64 C65 116.8(3) . . ?
C63 C64 C65 121.0(2) . . ?
C66 C65 C64 116.9(2) . . ?
C66 C65 C69 120.6(2) . . ?
C64 C65 C69 122.5(2) . . ?
C61 C66 C65 124.2(2) . . ?
C61 C66 H66 117.9 . . ?
C65 C66 H66 117.9 . . ?
O9 C67 H67A 109.5 . . ?
O9 C67 H67B 109.5 . . ?
H67A C67 H67B 109.5 . . ?
O9 C67 H67C 109.5 . . ?
H67A C67 H67C 109.5 . . ?
H67B C67 H67C 109.5 . . ?
O10 C68 H68A 109.5 . . ?
O10 C68 H68B 109.5 . . ?
H68A C68 H68B 109.5 . . ?
O10 C68 H68C 109.5 . . ?
H68A C68 H68C 109.5 . . ?
H68B C68 H68C 109.5 . . ?
C77 C69 C65 109.8(2) . . ?
C77 C69 C70 112.8(2) . . ?
C65 C69 C70 111.3(2) . . ?
C77 C69 H69 107.5 . . ?
C65 C69 H69 107.5 . . ?
C70 C69 H69 107.5 . . ?
C71 C70 C69 114.8(2) . . ?
C71 C70 H70A 108.6 . . ?
C69 C70 H70A 108.6 . . ?
C71 C70 H70B 108.6 . . ?
C69 C70 H70B 108.6 . . ?
H70A C70 H70B 107.5 . . ?
C70 C71 C72 111.0(3) . . ?
C70 C71 H71A 109.4 . . ?
C72 C71 H71A 109.4 . . ?
C70 C71 H71B 109.4 . . ?
C72 C71 H71B 109.4 . . ?
H71A C71 H71B 108.0 . . ?
C71 C72 C73 118.7(9) . . ?
C71 C72 C373 116.5(8) . . ?
C71 C72 C273 112.1(6) . . ?
C71 C72 H72A 107.6 . . ?
C73 C72 H72A 107.6 . . ?
C71 C72 H72B 107.6 . . ?
C73 C72 H72B 107.6 . . ?
H72A C72 H72B 107.1 . . ?
C72 C73 C74 112.7(8) . . ?
C72 C73 H73A 109.1 . . ?
C74 C73 H73A 109.1 . . ?
C72 C73 H73B 109.1 . . ?
C74 C73 H73B 109.1 . . ?
H73A C73 H73B 107.8 . . ?
C75 C74 C73 111.7(18) . . ?
C75 C74 H74A 109.3 . . ?
C73 C74 H74A 109.3 . . ?
C75 C74 H74B 109.3 . . ?
C73 C74 H74B 109.3 . . ?
H74A C74 H74B 107.9 . . ?
C74 C75 C76 109.0(8) . . ?
C74 C75 H75A 109.9 . . ?
C76 C75 H75A 109.9 . . ?
C74 C75 H75B 109.9 . . ?
C76 C75 H75B 109.9 . . ?
H75A C75 H75B 108.3 . . ?
C75 C76 H76A 109.5 . . ?
C75 C76 H76B 109.5 . . ?
H76A C76 H76B 109.5 . . ?
C75 C76 H76C 109.5 . . ?
H76A C76 H76C 109.5 . . ?
H76B C76 H76C 109.5 . . ?
C75 C76 H76D 109.5 . . ?
H76A C76 H76D 141.1 . . ?
H76B C76 H76D 56.3 . . ?
H76C C76 H76D 56.3 . . ?
C75 C76 H76E 109.5 . . ?
H76A C76 H76E 56.3 . . ?
H76B C76 H76E 141.1 . . ?
H76C C76 H76E 56.3 . . ?
H76D C76 H76E 109.5 . . ?
C75 C76 H76F 109.5 . . ?
H76A C76 H76F 56.3 . . ?
H76B C76 H76F 56.3 . . ?
H76C C76 H76F 141.1 . . ?
H76D C76 H76F 109.5 . . ?
H76E C76 H76F 109.5 . . ?
C82 C77 C78 115.8(3) . . ?
C82 C77 C69 123.1(2) . . ?
C78 C77 C69 121.1(2) . . ?
O11 C78 C79 119.1(2) . . ?
O11 C78 C77 119.9(3) . . ?
C79 C78 C77 121.0(3) . . ?
C80 C79 C78 121.1(3) . . ?
C80 C79 H79 119.5 . . ?
C78 C79 H79 119.5 . . ?
O12 C80 C79 116.5(2) . . ?
O12 C80 C81 123.1(3) . . ?
C79 C80 C81 120.3(3) . . ?
C82 C81 C80 117.1(3) . . ?
C82 C81 C83 123.0(2) . . ?
C80 C81 C83 119.9(3) . . ?
C81 C82 C77 124.5(2) . . ?
C81 C82 H82 117.7 . . ?
C77 C82 H82 117.7 . . ?
C91 C83 C81 112.9(2) . . ?
C91 C83 C84 110.6(2) . . ?
C81 C83 C84 112.1(2) . . ?
C91 C83 H83 107.0 . . ?
C81 C83 H83 107.0 . . ?
C84 C83 H83 107.0 . . ?
C85 C84 C83 114.9(3) . . ?
C85 C84 H84A 108.5 . . ?
C83 C84 H84A 108.5 . . ?
C85 C84 H84B 108.5 . . ?
C83 C84 H84B 108.5 . . ?
H84A C84 H84B 107.5 . . ?
C84 C85 C86 111.4(3) . . ?
C84 C85 H85A 109.3 . . ?
C86 C85 H85A 109.3 . . ?
C84 C85 H85B 109.3 . . ?
C86 C85 H85B 109.3 . . ?
H85A C85 H85B 108.0 . . ?
C87 C86 C85 114.1(4) . . ?
C87 C86 H86A 108.7 . . ?
C85 C86 H86A 108.7 . . ?
C87 C86 H86B 108.7 . . ?
C85 C86 H86B 108.7 . . ?
H86A C86 H86B 107.6 . . ?
C86 C87 C88 111.1(4) . . ?
C86 C87 H87A 109.4 . . ?
C88 C87 H87A 109.4 . . ?
C86 C87 H87B 109.4 . . ?
C88 C87 H87B 109.4 . . ?
H87A C87 H87B 108.0 . . ?
C89 C88 C87 114.3(4) . . ?
C89 C88 H88A 108.7 . . ?
C87 C88 H88A 108.7 . . ?
C89 C88 H88B 108.7 . . ?
C87 C88 H88B 108.7 . . ?
H88A C88 H88B 107.6 . . ?
C88 C89 C90 111.3(4) . . ?
C88 C89 H89A 109.4 . . ?
C90 C89 H89A 109.4 . . ?
C88 C89 H89B 109.4 . . ?
C90 C89 H89B 109.4 . . ?
H89A C89 H89B 108.0 . . ?
C89 C90 H90A 109.5 . . ?
C89 C90 H90B 109.5 . . ?
H90A C90 H90B 109.5 . . ?
C89 C90 H90C 109.5 . . ?
H90A C90 H90C 109.5 . . ?
H90B C90 H90C 109.5 . . ?
C92 C91 C96 116.4(3) . . ?
C92 C91 C83 123.0(3) . . ?
C96 C91 C83 120.4(3) . . ?
C93 C92 C91 121.8(3) . . ?
C93 C92 O13 122.1(3) . . ?
C91 C92 O13 116.1(3) . . ?
C92 C93 C94 120.1(3) . . ?
C92 C93 H93 119.9 . . ?
C94 C93 H93 119.9 . . ?
O14 C94 C93 123.2(3) . . ?
O14 C94 C95 117.1(3) . . ?
C93 C94 C95 119.6(3) . . ?
C96 C95 C94 118.1(3) . . ?
C96 C95 C99 120.2(3) . . ?
C94 C95 C99 121.7(3) . . ?
C95 C96 C91 123.8(3) . . ?
C95 C96 H96 118.1 . . ?
C91 C96 H96 118.1 . . ?
O13 C97 H97A 109.5 . . ?
O13 C97 H97B 109.5 . . ?
H97A C97 H97B 109.5 . . ?
O13 C97 H97C 109.5 . . ?
H97A C97 H97C 109.5 . . ?
H97B C97 H97C 109.5 . . ?
O14 C98 H98A 109.5 . . ?
O14 C98 H98B 109.5 . . ?
H98A C98 H98B 109.5 . . ?
O14 C98 H98C 109.5 . . ?
H98A C98 H98C 109.5 . . ?
H98B C98 H98C 109.5 . . ?
C107 C99 C95 111.4(2) . . ?
C107 C99 C100 112.5(2) . . ?
C95 C99 C100 110.1(2) . . ?
C107 C99 H99 107.6 . . ?
C95 C99 H99 107.6 . . ?
C100 C99 H99 107.6 . . ?
C101 C100 C99 114.7(2) . . ?
C101 C100 H10C 108.6 . . ?
C99 C100 H10C 108.6 . . ?
C101 C100 H10D 108.6 . . ?
C99 C100 H10D 108.6 . . ?
H10C C100 H10D 107.6 . . ?
C100 C101 C102 111.4(3) . . ?
C100 C101 H10E 109.3 . . ?
C102 C101 H10E 109.3 . . ?
C100 C101 H10F 109.3 . . ?
C102 C101 H10F 109.3 . . ?
H10E C101 H10F 108.0 . . ?
C103 C102 C101 115.2(3) . . ?
C103 C102 H10G 108.5 . . ?
C101 C102 H10G 108.5 . . ?
C103 C102 H10H 108.5 . . ?
C101 C102 H10H 108.5 . . ?
H10G C102 H10H 107.5 . . ?
C104 C103 C102 113.3(3) . . ?
C104 C103 H10I 108.9 . . ?
C102 C103 H10I 108.9 . . ?
C104 C103 H10J 108.9 . . ?
C102 C103 H10J 108.9 . . ?
H10I C103 H10J 107.7 . . ?
C105 C104 C103 114.6(3) . . ?
C105 C104 H10K 108.6 . . ?
C103 C104 H10K 108.6 . . ?
C105 C104 H10L 108.6 . . ?
C103 C104 H10L 108.6 . . ?
H10K C104 H10L 107.6 . . ?
C104 C105 C106 112.6(3) . . ?
C104 C105 H10M 109.1 . . ?
C106 C105 H10M 109.1 . . ?
C104 C105 H10N 109.1 . . ?
C106 C105 H10N 109.1 . . ?
H10M C105 H10N 107.8 . . ?
C105 C106 H10O 109.5 . . ?
C105 C106 H10P 109.5 . . ?
H10O C106 H10P 109.5 . . ?
C105 C106 H10Q 109.5 . . ?
H10O C106 H10Q 109.5 . . ?
H10P C106 H10Q 109.5 . . ?
C112 C107 C108 117.1(3) . . ?
C112 C107 C99 123.4(2) . . ?
C108 C107 C99 119.5(3) . . ?
O15 C108 C109 122.4(2) . . ?
O15 C108 C107 117.5(3) . . ?
C109 C108 C107 120.1(3) . . ?
C110 C109 C108 120.6(3) . . ?
C110 C109 H109 119.7 . . ?
C108 C109 H109 119.7 . . ?
C109 C110 O16 115.9(2) . . ?
C109 C110 C111 121.7(3) . . ?
O16 C110 C111 122.4(3) . . ?
C110 C111 C112 116.1(2) . . ?
C110 C111 C113 121.4(2) . . ?
C112 C111 C113 122.5(2) . . ?
C107 C112 C111 124.4(2) . . ?
C107 C112 H112 117.8 . . ?
C111 C112 H112 117.8 . . ?
C111 C113 C61 110.1(2) . . ?
C111 C113 C114 112.2(2) . . ?
C61 C113 C114 112.0(2) . . ?
C111 C113 H113 107.5 . . ?
C61 C113 H113 107.5 . . ?
C114 C113 H113 107.5 . . ?
C315 C114 C113 116.1(2) . . ?
C115 C114 C113 116.1(2) . . ?
C115 C114 H11C 108.3 . . ?
C113 C114 H11C 108.3 . . ?
C115 C114 H11D 108.3 . . ?
C113 C114 H11D 108.3 . . ?
H11C C114 H11D 107.4 . . ?
C116 C115 C114 106.3(8) . . ?
C116 C115 H11M 110.5 . . ?
C114 C115 H11M 110.5 . . ?
C116 C115 H11N 110.5 . . ?
C114 C115 H11N 110.5 . . ?
H11M C115 H11N 108.7 . . ?
C115 C116 C117 116.2(15) . . ?
C115 C116 H11E 108.2 . . ?
C117 C116 H11E 108.2 . . ?
C115 C116 H11F 108.2 . . ?
C117 C116 H11F 108.2 . . ?
H11E C116 H11F 107.4 . . ?
C116 C117 C118 110.0(10) . . ?
C116 C117 H11G 109.7 . . ?
C118 C117 H11G 109.7 . . ?
C116 C117 H11H 109.7 . . ?
C118 C117 H11H 109.7 . . ?
H11G C117 H11H 108.2 . . ?
C119 C118 C117 115.9(8) . . ?
C119 C118 H11I 108.3 . . ?
C117 C118 H11I 108.3 . . ?
C119 C118 H11J 108.3 . . ?
C117 C118 H11J 108.3 . . ?
H11I C118 H11J 107.4 . . ?
C118 C119 C120 109.8(7) . . ?
C118 C119 H11K 109.7 . . ?
C120 C119 H11K 109.7 . . ?
C118 C119 H11L 109.7 . . ?
C120 C119 H11L 109.7 . . ?
H11K C119 H11L 108.2 . . ?
C119 C120 H12C 109.5 . . ?
C119 C120 H12D 109.5 . . ?
H12C C120 H12D 109.5 . . ?
C119 C120 H12E 109.5 . . ?
H12C C120 H12E 109.5 . . ?
H12D C120 H12E 109.5 . . ?
O20 C201 H20A 109.5 . . ?
O20 C201 H20B 109.5 . . ?
H20A C201 H20B 109.5 . . ?
O20 C201 H20C 109.5 . . ?
H20A C201 H20C 109.5 . . ?
H20B C201 H20C 109.5 . . ?
C28 C229 C30 111.2(7) . . ?
C28 C229 H22A 109.4 . . ?
C30 C229 H22A 109.4 . . ?
C28 C229 H22B 109.4 . . ?
C30 C229 H22B 109.4 . . ?
H22A C229 H22B 108.0 . . ?
C242 C241 C40 111.7(7) . . ?
C242 C241 H24N 109.3 . . ?
C40 C241 H24N 109.3 . . ?
C242 C241 H24O 109.3 . . ?
C40 C241 H24O 109.3 . . ?
H24N C241 H24O 107.9 . . ?
C243 C242 C241 125.2(18) . . ?
C243 C242 H24C 106.0 . . ?
C241 C242 H24C 106.0 . . ?
C243 C242 H24D 106.0 . . ?
C241 C242 H24D 106.0 . . ?
H24C C242 H24D 106.3 . . ?
C244 C243 C242 114.8(8) . . ?
C244 C243 H24E 108.6 . . ?
C242 C243 H24E 108.6 . . ?
C244 C243 H24F 108.6 . . ?
C242 C243 H24F 108.6 . . ?
H24E C243 H24F 107.5 . . ?
C243 C244 C245 113.6(6) . . ?
C243 C244 H24G 108.9 . . ?
C245 C244 H24G 108.9 . . ?
C243 C244 H24H 108.9 . . ?
C245 C244 H24H 108.8 . . ?
H24G C244 H24H 107.7 . . ?
C246 C245 C244 109.4(6) . . ?
C246 C245 H24I 109.8 . . ?
C244 C245 H24I 109.8 . . ?
C246 C245 H24J 109.8 . . ?
C244 C245 H24J 109.8 . . ?
H24I C245 H24J 108.2 . . ?
C245 C246 H24K 109.5 . . ?
C245 C246 H24L 109.5 . . ?
H24K C246 H24L 109.5 . . ?
C245 C246 H24M 109.5 . . ?
H24K C246 H24M 109.5 . . ?
H24L C246 H24M 109.5 . . ?
C54 C255 C256 114.0(8) . . ?
C54 C255 H25K 108.7 . . ?
C256 C255 H25K 108.7 . . ?
C54 C255 H25L 108.7 . . ?
C256 C255 H25L 108.7 . . ?
H25K C255 H25L 107.6 . . ?
C257 C256 C255 116.8(14) . . ?
C257 C256 H25C 108.1 . . ?
C255 C256 H25C 108.1 . . ?
C257 C256 H25D 108.1 . . ?
C255 C256 H25D 108.1 . . ?
H25C C256 H25D 107.3 . . ?
C258 C257 C256 114.4(8) . . ?
C258 C257 H25E 108.7 . . ?
C256 C257 H25E 108.7 . . ?
C258 C257 H25F 108.7 . . ?
C256 C257 H25F 108.7 . . ?
H25E C257 H25F 107.6 . . ?
C257 C258 C259 113.5(6) . . ?
C257 C258 H25G 108.9 . . ?
C259 C258 H25G 108.9 . . ?
C257 C258 H25H 108.9 . . ?
C259 C258 H25H 108.9 . . ?
H25G C258 H25H 107.7 . . ?
C260 C259 C258 110.0(6) . . ?
C260 C259 H25I 109.7 . . ?
C258 C259 H25I 109.7 . . ?
C260 C259 H25J 109.7 . . ?
C258 C259 H25J 109.7 . . ?
H25I C259 H25J 108.2 . . ?
C259 C260 H26C 109.5 . . ?
C259 C260 H26D 109.5 . . ?
H26C C260 H26D 109.5 . . ?
C259 C260 H26E 109.5 . . ?
H26C C260 H26E 109.5 . . ?
H26D C260 H26E 109.5 . . ?
C72 C273 C274 117.0(10) . . ?
C72 C273 H27C 108.0 . . ?
C274 C273 H27C 108.0 . . ?
C72 C273 H27D 108.0 . . ?
C274 C273 H27D 108.0 . . ?
H27C C273 H27D 107.3 . . ?
C273 C274 C275 118.1(12) . . ?
C273 C274 H27E 107.8 . . ?
C275 C274 H27E 107.8 . . ?
C273 C274 H27F 107.8 . . ?
C275 C274 H27F 107.8 . . ?
H27E C274 H27F 107.1 . . ?
C274 C275 C276 153.7(12) . . ?
C274 C275 H27G 98.1 . . ?
C276 C275 H27G 98.1 . . ?
C274 C275 H27H 98.1 . . ?
C276 C275 H27H 98.1 . . ?
H27G C275 H27H 103.7 . . ?
C275 C276 H27I 109.5 . . ?
C275 C276 H27J 109.5 . . ?
H27I C276 H27J 109.5 . . ?
C275 C276 H27K 109.5 . . ?
H27I C276 H27K 109.5 . . ?
H27J C276 H27K 109.5 . . ?
C275 C276 H27L 109.5 . . ?
H27I C276 H27L 141.1 . . ?
H27J C276 H27L 56.3 . . ?
H27K C276 H27L 56.3 . . ?
C275 C276 H27M 109.5 . . ?
H27I C276 H27M 56.3 . . ?
H27J C276 H27M 141.1 . . ?
H27K C276 H27M 56.3 . . ?
H27L C276 H27M 109.5 . . ?
C275 C276 H27N 109.5 . . ?
H27I C276 H27N 56.3 . . ?
H27J C276 H27N 56.3 . . ?
H27K C276 H27N 141.1 . . ?
H27L C276 H27N 109.5 . . ?
H27M C276 H27N 109.5 . . ?
C114 C315 C316 113.2(9) . . ?
C114 C315 H31I 108.9 . . ?
C316 C315 H31I 108.9 . . ?
C114 C315 H31J 108.9 . . ?
C316 C315 H31J 108.9 . . ?
H31I C315 H31J 107.8 . . ?
C317 C316 C315 114.6(17) . . ?
C317 C316 H31A 108.6 . . ?
C315 C316 H31A 108.6 . . ?
C317 C316 H31B 108.6 . . ?
C315 C316 H31B 108.6 . . ?
H31A C316 H31B 107.6 . . ?
C318 C317 C316 114.3(7) . . ?
C318 C317 H31C 108.7 . . ?
C316 C317 H31C 108.7 . . ?
C318 C317 H31D 108.7 . . ?
C316 C317 H31D 108.7 . . ?
H31C C317 H31D 107.6 . . ?
C317 C318 C319 114.0(6) . . ?
C317 C318 H31E 108.8 . . ?
C319 C318 H31E 108.8 . . ?
C317 C318 H31F 108.8 . . ?
C319 C318 H31F 108.8 . . ?
H31E C318 H31F 107.7 . . ?
C320 C319 C318 110.6(5) . . ?
C320 C319 H31G 109.5 . . ?
C318 C319 H31G 109.5 . . ?
C320 C319 H31H 109.5 . . ?
C318 C319 H31H 109.5 . . ?
H31G C319 H31H 108.1 . . ?
C319 C320 H32A 109.5 . . ?
C319 C320 H32B 109.5 . . ?
H32A C320 H32B 109.5 . . ?
C319 C320 H32C 109.5 . . ?
H32A C320 H32C 109.5 . . ?
H32B C320 H32C 109.5 . . ?
C72 C373 C374 112.6(8) . . ?
C72 C373 H37D 109.1 . . ?
C374 C373 H37D 109.1 . . ?
C72 C373 H37E 109.1 . . ?
C374 C373 H37E 109.1 . . ?
H37D C373 H37E 107.8 . . ?
C375 C374 C373 169(2) . . ?
C375 C374 H37F 93.3 . . ?
C373 C374 H37F 93.3 . . ?
C375 C374 H37G 93.3 . . ?
C373 C374 H37G 93.3 . . ?
H37F C374 H37G 103.0 . . ?
C374 C375 C376 106.6(7) . . ?
C374 C375 H37H 110.4 . . ?
C376 C375 H37H 110.4 . . ?
C374 C375 H37I 110.4 . . ?
C376 C375 H37I 110.4 . . ?
H37H C375 H37I 108.6 . . ?
C375 C376 H37J 109.5 . . ?
C375 C376 H37K 109.5 . . ?
H37J C376 H37K 109.5 . . ?
C375 C376 H37L 109.5 . . ?
H37J C376 H37L 109.5 . . ?
H37K C376 H37L 109.5 . . ?

loop_
_geom_bond_atom_site_label_1
_geom_bond_atom_site_label_2
_geom_bond_distance
_geom_bond_site_symmetry_2
_geom_bond_publ_flag
O1 C2 1.385(4) . ?
O1 C7 1.435(4) . ?
O2 C4 1.358(4) . ?
O2 C8 1.418(4) . ?
O3 C18 1.376(3) . ?
O3 H3O 0.8400 . ?
O4 C20 1.364(4) . ?
O4 H4O 0.8400 . ?
O5 C32 1.370(4) . ?
O5 C37 1.387(5) . ?
O6 C34 1.390(4) . ?
O6 C38 1.418(5) . ?
O7 C48 1.388(4) . ?
O7 H7O 0.8400 . ?
O8 C50 1.393(4) . ?
O8 H8O 0.8400 . ?
O9 C62 1.373(3) . ?
O9 C67 1.438(4) . ?
O10 C64 1.367(4) . ?
O10 C68 1.423(4) . ?
O11 C78 1.368(4) . ?
O11 H11O 0.8400 . ?
O12 C80 1.373(4) . ?
O12 H12O 0.8400 . ?
O13 C92 1.390(4) . ?
O13 C97 1.428(4) . ?
O14 C94 1.361(4) . ?
O14 C98 1.418(4) . ?
O15 C108 1.364(4) . ?
O15 H15O 0.8400 . ?
O16 C110 1.384(3) . ?
O16 H16O 0.8400 . ?
O20 C201 1.415(6) . ?
O20 H20 0.8400 . ?
C1 C6 1.396(4) . ?
C1 C2 1.406(4) . ?
C1 C53 1.521(4) . ?
C2 C3 1.379(4) . ?
C3 C4 1.393(5) . ?
C3 H3 0.9500 . ?
C4 C5 1.408(4) . ?
C5 C6 1.390(4) . ?
C5 C9 1.520(4) . ?
C6 H6 0.9500 . ?
C7 H7A 0.9800 . ?
C7 H7B 0.9800 . ?
C7 H7C 0.9800 . ?
C8 H8A 0.9800 . ?
C8 H8B 0.9800 . ?
C8 H8C 0.9800 . ?
C9 C17 1.525(4) . ?
C9 C10 1.537(4) . ?
C9 H9 1.0000 . ?
C10 C11 1.524(4) . ?
C10 H10A 0.9900 . ?
C10 H10B 0.9900 . ?
C11 C12 1.532(5) . ?
C11 H11A 0.9900 . ?
C11 H11B 0.9900 . ?
C12 C13 1.507(5) . ?
C12 H12A 0.9900 . ?
C12 H12B 0.9900 . ?
C13 C14 1.537(6) . ?
C13 H13A 0.9900 . ?
C13 H13B 0.9900 . ?
C14 C15 1.492(7) . ?
C14 H14A 0.9900 . ?
C14 H14B 0.9900 . ?
C15 C16 1.486(8) . ?
C15 H15A 0.9900 . ?
C15 H15B 0.9900 . ?
C16 H16A 0.9800 . ?
C16 H16B 0.9800 . ?
C16 H16C 0.9800 . ?
C17 C22 1.394(4) . ?
C17 C18 1.396(4) . ?
C18 C19 1.386(4) . ?
C19 C20 1.395(4) . ?
C19 H19 0.9500 . ?
C20 C21 1.393(4) . ?
C21 C22 1.386(4) . ?
C21 C23 1.529(4) . ?
C22 H22 0.9500 . ?
C23 C31 1.521(4) . ?
C23 C24 1.535(5) . ?
C23 H23 1.0000 . ?
C24 C25 1.518(5) . ?
C24 H24A 0.9900 . ?
C24 H24B 0.9900 . ?
C25 C26 1.517(6) . ?
C25 H25A 0.9900 . ?
C25 H25B 0.9900 . ?
C26 C27 1.540(6) . ?
C26 H26A 0.9900 . ?
C26 H26B 0.9900 . ?
C27 C28 1.470(8) . ?
C27 H27A 0.9900 . ?
C27 H27B 0.9900 . ?
C28 C29 1.375(11) . ?
C28 C229 1.529(11) . ?
C28 H28A 0.9900 . ?
C28 H28B 0.9900 . ?
C29 C30 1.691(13) . ?
C29 H29A 0.9900 . ?
C29 H29B 0.9900 . ?
C30 C229 1.533(12) . ?
C30 H30A 0.9800 . ?
C30 H30B 0.9800 . ?
C30 H30C 0.9800 . ?
C31 C32 1.392(5) . ?
C31 C36 1.395(4) . ?
C32 C33 1.392(5) . ?
C33 C34 1.386(5) . ?
C33 H33 0.9500 . ?
C34 C35 1.395(5) . ?
C35 C36 1.392(4) . ?
C35 C39 1.527(4) . ?
C36 H36 0.9500 . ?
C37 H37A 0.9800 . ?
C37 H37B 0.9800 . ?
C37 H37C 0.9800 . ?
C38 H38A 0.9800 . ?
C38 H38B 0.9800 . ?
C38 H38C 0.9800 . ?
C39 C47 1.514(5) . ?
C39 C40 1.527(5) . ?
C39 H39 1.0000 . ?
C40 C241 1.525(5) . ?
C40 C41 1.525(5) . ?
C40 H40A 0.9900 . ?
C40 H40B 0.9900 . ?
C41 C42 1.523(7) . ?
C41 H41A 0.9900 . ?
C41 H41B 0.9900 . ?
C42 C43 1.529(8) . ?
C42 H42A 0.9900 . ?
C42 H42B 0.9900 . ?
C43 C44 1.469(9) . ?
C43 H43A 0.9900 . ?
C43 H43B 0.9900 . ?
C44 C45 1.518(8) . ?
C44 H44A 0.9900 . ?
C44 H44B 0.9900 . ?
C45 C46 1.516(9) . ?
C45 H45A 0.9900 . ?
C45 H45B 0.9900 . ?
C46 H46A 0.9800 . ?
C46 H46B 0.9800 . ?
C46 H46C 0.9800 . ?
C47 C48 1.396(4) . ?
C47 C52 1.397(4) . ?
C48 C49 1.374(5) . ?
C49 C50 1.380(5) . ?
C49 H49 0.9500 . ?
C50 C51 1.394(4) . ?
C51 C52 1.392(4) . ?
C51 C53 1.522(4) . ?
C52 H52 0.9500 . ?
C53 C54 1.534(4) . ?
C53 H53 1.0000 . ?
C54 C255 1.530(4) . ?
C54 C55 1.530(4) . ?
C54 H54A 0.9900 . ?
C54 H54B 0.9900 . ?
C55 C56 1.516(13) . ?
C55 H55A 0.9900 . ?
C55 H55B 0.9900 . ?
C56 C57 1.506(10) . ?
C56 H56A 0.9900 . ?
C56 H56B 0.9900 . ?
C57 C58 1.544(12) . ?
C57 H57A 0.9900 . ?
C57 H57B 0.9900 . ?
C58 C59 1.546(10) . ?
C58 H58A 0.9900 . ?
C58 H58B 0.9900 . ?
C59 C60 1.537(11) . ?
C59 H59A 0.9900 . ?
C59 H59B 0.9900 . ?
C60 H60A 0.9800 . ?
C60 H60B 0.9800 . ?
C60 H60C 0.9800 . ?
C61 C66 1.383(4) . ?
C61 C62 1.405(4) . ?
C61 C113 1.529(4) . ?
C62 C63 1.389(4) . ?
C63 C64 1.392(4) . ?
C63 H63 0.9500 . ?
C64 C65 1.404(4) . ?
C65 C66 1.393(4) . ?
C65 C69 1.526(4) . ?
C66 H66 0.9500 . ?
C67 H67A 0.9800 . ?
C67 H67B 0.9800 . ?
C67 H67C 0.9800 . ?
C68 H68A 0.9800 . ?
C68 H68B 0.9800 . ?
C68 H68C 0.9800 . ?
C69 C77 1.521(4) . ?
C69 C70 1.541(4) . ?
C69 H69 1.0000 . ?
C70 C71 1.519(4) . ?
C70 H70A 0.9900 . ?
C70 H70B 0.9900 . ?
C71 C72 1.527(4) . ?
C71 H71A 0.9900 . ?
C71 H71B 0.9900 . ?
C72 C73 1.530(9) . ?
C72 C373 1.531(10) . ?
C72 C273 1.532(9) . ?
C72 H72A 0.9900 . ?
C72 H72B 0.9900 . ?
C73 C74 1.542(10) . ?
C73 H73A 0.9900 . ?
C73 H73B 0.9900 . ?
C74 C75 1.539(9) . ?
C74 H74A 0.9900 . ?
C74 H74B 0.9900 . ?
C75 C76 1.547(9) . ?
C75 H75A 0.9900 . ?
C75 H75B 0.9900 . ?
C76 H76A 0.9800 . ?
C76 H76B 0.9800 . ?
C76 H76C 0.9800 . ?
C76 H76D 0.9800 . ?
C76 H76E 0.9800 . ?
C76 H76F 0.9800 . ?
C77 C82 1.399(4) . ?
C77 C78 1.405(4) . ?
C78 C79 1.389(5) . ?
C79 C80 1.377(5) . ?
C79 H79 0.9500 . ?
C80 C81 1.402(4) . ?
C81 C82 1.391(4) . ?
C81 C83 1.532(4) . ?
C82 H82 0.9500 . ?
C83 C91 1.515(4) . ?
C83 C84 1.542(4) . ?
C83 H83 1.0000 . ?
C84 C85 1.524(5) . ?
C84 H84A 0.9900 . ?
C84 H84B 0.9900 . ?
C85 C86 1.553(5) . ?
C85 H85A 0.9900 . ?
C85 H85B 0.9900 . ?
C86 C87 1.513(5) . ?
C86 H86A 0.9900 . ?
C86 H86B 0.9900 . ?
C87 C88 1.527(6) . ?
C87 H87A 0.9900 . ?
C87 H87B 0.9900 . ?
C88 C89 1.520(6) . ?
C88 H88A 0.9900 . ?
C88 H88B 0.9900 . ?
C89 C90 1.543(7) . ?
C89 H89A 0.9900 . ?
C89 H89B 0.9900 . ?
C90 H90A 0.9800 . ?
C90 H90B 0.9800 . ?
C90 H90C 0.9800 . ?
C91 C92 1.389(4) . ?
C91 C96 1.400(4) . ?
C92 C93 1.386(5) . ?
C93 C94 1.397(4) . ?
C93 H93 0.9500 . ?
C94 C95 1.406(4) . ?
C95 C96 1.377(4) . ?
C95 C99 1.525(4) . ?
C96 H96 0.9500 . ?
C97 H97A 0.9800 . ?
C97 H97B 0.9800 . ?
C97 H97C 0.9800 . ?
C98 H98A 0.9800 . ?
C98 H98B 0.9800 . ?
C98 H98C 0.9800 . ?
C99 C107 1.524(4) . ?
C99 C100 1.543(4) . ?
C99 H99 1.0000 . ?
C100 C101 1.523(4) . ?
C100 H10C 0.9900 . ?
C100 H10D 0.9900 . ?
C101 C102 1.530(4) . ?
C101 H10E 0.9900 . ?
C101 H10F 0.9900 . ?
C102 C103 1.520(4) . ?
C102 H10G 0.9900 . ?
C102 H10H 0.9900 . ?
C103 C104 1.519(5) . ?
C103 H10I 0.9900 . ?
C103 H10J 0.9900 . ?
C104 C105 1.515(5) . ?
C104 H10K 0.9900 . ?
C104 H10L 0.9900 . ?
C105 C106 1.522(5) . ?
C105 H10M 0.9900 . ?
C105 H10N 0.9900 . ?
C106 H10O 0.9800 . ?
C106 H10P 0.9800 . ?
C106 H10Q 0.9800 . ?
C107 C112 1.387(4) . ?
C107 C108 1.404(4) . ?
C108 C109 1.396(4) . ?
C109 C110 1.374(4) . ?
C109 H109 0.9500 . ?
C110 C111 1.396(4) . ?
C111 C112 1.400(4) . ?
C111 C113 1.524(4) . ?
C112 H112 0.9500 . ?
C113 C114 1.541(4) . ?
C113 H113 1.0000 . ?
C114 C315 1.520(4) . ?
C114 C115 1.520(4) . ?
C114 H11C 0.9900 . ?
C114 H11D 0.9900 . ?
C115 C116 1.485(18) . ?
C115 H11M 0.9900 . ?
C115 H11N 0.9900 . ?
C116 C117 1.529(16) . ?
C116 H11E 0.9900 . ?
C116 H11F 0.9900 . ?
C117 C118 1.582(13) . ?
C117 H11G 0.9900 . ?
C117 H11H 0.9900 . ?
C118 C119 1.515(10) . ?
C118 H11I 0.9900 . ?
C118 H11J 0.9900 . ?
C119 C120 1.553(12) . ?
C119 H11K 0.9900 . ?
C119 H11L 0.9900 . ?
C120 H12C 0.9800 . ?
C120 H12D 0.9800 . ?
C120 H12E 0.9800 . ?
C201 H20A 0.9800 . ?
C201 H20B 0.9800 . ?
C201 H20C 0.9800 . ?
C229 H22A 0.9900 . ?
C229 H22B 0.9900 . ?
C241 C242 1.52(3) . ?
C241 H24N 0.9900 . ?
C241 H24O 0.9900 . ?
C242 C243 1.522(9) . ?
C242 H24C 0.9900 . ?
C242 H24D 0.9900 . ?
C243 C244 1.472(9) . ?
C243 H24E 0.9900 . ?
C243 H24F 0.9900 . ?
C244 C245 1.520(8) . ?
C244 H24G 0.9900 . ?
C244 H24H 0.9900 . ?
C245 C246 1.518(10) . ?
C245 H24I 0.9900 . ?
C245 H24J 0.9900 . ?
C246 H24K 0.9800 . ?
C246 H24L 0.9800 . ?
C246 H24M 0.9800 . ?
C255 C256 1.551(19) . ?
C255 H25K 0.9900 . ?
C255 H25L 0.9900 . ?
C256 C257 1.525(9) . ?
C256 H25C 0.9900 . ?
C256 H25D 0.9900 . ?
C257 C258 1.475(9) . ?
C257 H25E 0.9900 . ?
C257 H25F 0.9900 . ?
C258 C259 1.519(8) . ?
C258 H25G 0.9900 . ?
C258 H25H 0.9900 . ?
C259 C260 1.515(9) . ?
C259 H25I 0.9900 . ?
C259 H25J 0.9900 . ?
C260 H26C 0.9800 . ?
C260 H26D 0.9800 . ?
C260 H26E 0.9800 . ?
C273 C274 1.540(10) . ?
C273 H27C 0.9900 . ?
C273 H27D 0.9900 . ?
C274 C275 1.562(8) . ?
C274 H27E 0.9900 . ?
C274 H27F 0.9900 . ?
C275 C276 1.562(9) . ?
C275 H27G 0.9900 . ?
C275 H27H 0.9900 . ?
C276 H27I 0.9800 . ?
C276 H27J 0.9800 . ?
C276 H27K 0.9800 . ?
C276 H27L 0.9800 . ?
C276 H27M 0.9800 . ?
C276 H27N 0.9800 . ?
C315 C316 1.61(2) . ?
C315 H31I 0.9900 . ?
C315 H31J 0.9900 . ?
C316 C317 1.526(9) . ?
C316 H31A 0.9900 . ?
C316 H31B 0.9900 . ?
C317 C318 1.474(9) . ?
C317 H31C 0.9900 . ?
C317 H31D 0.9900 . ?
C318 C319 1.514(8) . ?
C318 H31E 0.9900 . ?
C318 H31F 0.9900 . ?
C319 C320 1.512(9) . ?
C319 H31G 0.9900 . ?
C319 H31H 0.9900 . ?
C320 H32A 0.9800 . ?
C320 H32B 0.9800 . ?
C320 H32C 0.9800 . ?
C373 C374 1.543(10) . ?
C373 H37D 0.9900 . ?
C373 H37E 0.9900 . ?
C374 C375 1.523(9) . ?
C374 H37F 0.9900 . ?
C374 H37G 0.9900 . ?
C375 C376 1.533(10) . ?
C375 H37H 0.9900 . ?
C375 H37I 0.9900 . ?
C376 H37J 0.9800 . ?
C376 H37K 0.9800 . ?
C376 H37L 0.9800 . ?

loop_
_geom_torsion_atom_site_label_1
_geom_torsion_atom_site_label_2
_geom_torsion_atom_site_label_3
_geom_torsion_atom_site_label_4
_geom_torsion
_geom_torsion_site_symmetry_1
_geom_torsion_site_symmetry_2
_geom_torsion_site_symmetry_3
_geom_torsion_site_symmetry_4
_geom_torsion_publ_flag
C7 O1 C2 C3 -0.9(4) . . . . ?
C7 O1 C2 C1 -179.8(3) . . . . ?
C6 C1 C2 C3 1.0(4) . . . . ?
C53 C1 C2 C3 -179.0(3) . . . . ?
C6 C1 C2 O1 179.9(3) . . . . ?
C53 C1 C2 O1 -0.1(4) . . . . ?
O1 C2 C3 C4 -179.4(3) . . . . ?
C1 C2 C3 C4 -0.5(5) . . . . ?
C8 O2 C4 C3 -8.2(5) . . . . ?
C8 O2 C4 C5 170.6(3) . . . . ?
C2 C3 C4 O2 178.3(3) . . . . ?
C2 C3 C4 C5 -0.4(5) . . . . ?
O2 C4 C5 C6 -178.0(3) . . . . ?
C3 C4 C5 C6 0.8(4) . . . . ?
O2 C4 C5 C9 0.7(4) . . . . ?
C3 C4 C5 C9 179.6(3) . . . . ?
C4 C5 C6 C1 -0.3(4) . . . . ?
C9 C5 C6 C1 -179.0(3) . . . . ?
C2 C1 C6 C5 -0.6(4) . . . . ?
C53 C1 C6 C5 179.4(3) . . . . ?
C6 C5 C9 C17 -99.1(3) . . . . ?
C4 C5 C9 C17 82.2(3) . . . . ?
C6 C5 C9 C10 25.6(4) . . . . ?
C4 C5 C9 C10 -153.1(3) . . . . ?
C5 C9 C10 C11 178.0(2) . . . . ?
C17 C9 C10 C11 -55.7(3) . . . . ?
C9 C10 C11 C12 -170.7(3) . . . . ?
C10 C11 C12 C13 -175.9(3) . . . . ?
C11 C12 C13 C14 -172.6(3) . . . . ?
C12 C13 C14 C15 178.2(4) . . . . ?
C13 C14 C15 C16 -177.8(5) . . . . ?
C5 C9 C17 C22 60.6(4) . . . . ?
C10 C9 C17 C22 -66.6(3) . . . . ?
C5 C9 C17 C18 -126.3(3) . . . . ?
C10 C9 C17 C18 106.5(3) . . . . ?
C22 C17 C18 O3 179.7(3) . . . . ?
C9 C17 C18 O3 6.3(4) . . . . ?
C22 C17 C18 C19 1.4(4) . . . . ?
C9 C17 C18 C19 -172.0(3) . . . . ?
O3 C18 C19 C20 -176.7(3) . . . . ?
C17 C18 C19 C20 1.6(5) . . . . ?
C18 C19 C20 O4 175.6(3) . . . . ?
C18 C19 C20 C21 -2.5(5) . . . . ?
O4 C20 C21 C22 -177.7(3) . . . . ?
C19 C20 C21 C22 0.4(5) . . . . ?
O4 C20 C21 C23 -4.9(5) . . . . ?
C19 C20 C21 C23 173.2(3) . . . . ?
C20 C21 C22 C17 2.7(5) . . . . ?
C23 C21 C22 C17 -170.2(3) . . . . ?
C18 C17 C22 C21 -3.6(5) . . . . ?
C9 C17 C22 C21 169.9(3) . . . . ?
C22 C21 C23 C31 -64.8(4) . . . . ?
C20 C21 C23 C31 122.6(3) . . . . ?
C22 C21 C23 C24 60.7(4) . . . . ?
C20 C21 C23 C24 -112.0(3) . . . . ?
C31 C23 C24 C25 -177.9(3) . . . . ?
C21 C23 C24 C25 57.6(3) . . . . ?
C23 C24 C25 C26 -170.3(3) . . . . ?
C24 C25 C26 C27 179.6(4) . . . . ?
C25 C26 C27 C28 -167.6(5) . . . . ?
C26 C27 C28 C29 -62.6(7) . . . . ?
C26 C27 C28 C229 -127.5(7) . . . . ?
C27 C28 C29 C30 -165.0(5) . . . . ?
C21 C23 C31 C32 -72.7(4) . . . . ?
C24 C23 C31 C32 163.8(3) . . . . ?
C21 C23 C31 C36 108.2(3) . . . . ?
C24 C23 C31 C36 -15.3(4) . . . . ?
C37 O5 C32 C33 16.2(5) . . . . ?
C37 O5 C32 C31 -163.6(3) . . . . ?
C36 C31 C32 O5 178.3(3) . . . . ?
C23 C31 C32 O5 -0.9(4) . . . . ?
C36 C31 C32 C33 -1.6(5) . . . . ?
C23 C31 C32 C33 179.3(3) . . . . ?
O5 C32 C33 C34 -179.1(3) . . . . ?
C31 C32 C33 C34 0.7(5) . . . . ?
C32 C33 C34 O6 -179.9(3) . . . . ?
C32 C33 C34 C35 1.0(5) . . . . ?
C38 O6 C34 C33 -3.8(5) . . . . ?
C38 O6 C34 C35 175.3(3) . . . . ?
C33 C34 C35 C36 -1.8(5) . . . . ?
O6 C34 C35 C36 179.1(3) . . . . ?
C33 C34 C35 C39 179.3(3) . . . . ?
O6 C34 C35 C39 0.2(4) . . . . ?
C34 C35 C36 C31 0.9(4) . . . . ?
C39 C35 C36 C31 179.8(3) . . . . ?
C32 C31 C36 C35 0.8(4) . . . . ?
C23 C31 C36 C35 179.9(3) . . . . ?
C36 C35 C39 C47 -100.4(3) . . . . ?
C34 C35 C39 C47 78.5(4) . . . . ?
C36 C35 C39 C40 27.8(4) . . . . ?
C34 C35 C39 C40 -153.3(3) . . . . ?
C47 C39 C40 C241 -59.2(4) . . . . ?
C35 C39 C40 C241 174.0(3) . . . . ?
C47 C39 C40 C41 -59.2(4) . . . . ?
C35 C39 C40 C41 174.0(3) . . . . ?
C39 C40 C41 C42 -164.3(5) . . . . ?
C40 C41 C42 C43 -178.8(6) . . . . ?
C41 C42 C43 C44 73.0(10) . . . . ?
C42 C43 C44 C45 -178.2(7) . . . . ?
C43 C44 C45 C46 -174.0(8) . . . . ?
C40 C39 C47 C48 118.4(3) . . . . ?
C35 C39 C47 C48 -113.3(3) . . . . ?
C40 C39 C47 C52 -60.8(3) . . . . ?
C35 C39 C47 C52 67.6(4) . . . . ?
C52 C47 C48 C49 1.7(4) . . . . ?
C39 C47 C48 C49 -177.5(3) . . . . ?
C52 C47 C48 O7 -176.3(3) . . . . ?
C39 C47 C48 O7 4.5(4) . . . . ?
O7 C48 C49 C50 176.5(3) . . . . ?
C47 C48 C49 C50 -1.6(5) . . . . ?
C48 C49 C50 O8 -177.3(3) . . . . ?
C48 C49 C50 C51 1.4(5) . . . . ?
C49 C50 C51 C52 -1.2(4) . . . . ?
O8 C50 C51 C52 177.5(2) . . . . ?
C49 C50 C51 C53 178.9(3) . . . . ?
O8 C50 C51 C53 -2.5(4) . . . . ?
C50 C51 C52 C47 1.4(4) . . . . ?
C53 C51 C52 C47 -178.7(3) . . . . ?
C48 C47 C52 C51 -1.6(4) . . . . ?
C39 C47 C52 C51 177.6(3) . . . . ?
C6 C1 C53 C51 104.6(3) . . . . ?
C2 C1 C53 C51 -75.4(3) . . . . ?
C6 C1 C53 C54 -21.7(4) . . . . ?
C2 C1 C53 C54 158.3(3) . . . . ?
C52 C51 C53 C1 -73.4(3) . . . . ?
C50 C51 C53 C1 106.5(3) . . . . ?
C52 C51 C53 C54 54.2(3) . . . . ?
C50 C51 C53 C54 -125.9(3) . . . . ?
C1 C53 C54 C255 -166.0(3) . . . . ?
C51 C53 C54 C255 67.7(3) . . . . ?
C1 C53 C54 C55 -166.0(3) . . . . ?
C51 C53 C54 C55 67.7(3) . . . . ?
C53 C54 C55 C56 -172.9(5) . . . . ?
C54 C55 C56 C57 -170.8(7) . . . . ?
C55 C56 C57 C58 -167.8(8) . . . . ?
C56 C57 C58 C59 -173.0(8) . . . . ?
C57 C58 C59 C60 -168.8(9) . . . . ?
C67 O9 C62 C63 -7.2(4) . . . . ?
C67 O9 C62 C61 172.0(3) . . . . ?
C66 C61 C62 O9 -177.8(2) . . . . ?
C113 C61 C62 O9 0.5(4) . . . . ?
C66 C61 C62 C63 1.4(4) . . . . ?
C113 C61 C62 C63 179.7(3) . . . . ?
O9 C62 C63 C64 -179.9(3) . . . . ?
C61 C62 C63 C64 1.0(4) . . . . ?
C68 O10 C64 C63 16.1(6) . . . . ?
C68 O10 C64 C65 -164.8(3) . . . . ?
C62 C63 C64 O10 176.6(3) . . . . ?
C62 C63 C64 C65 -2.5(5) . . . . ?
O10 C64 C65 C66 -177.6(3) . . . . ?
C63 C64 C65 C66 1.5(4) . . . . ?
O10 C64 C65 C69 3.4(5) . . . . ?
C63 C64 C65 C69 -177.5(3) . . . . ?
C62 C61 C66 C65 -2.4(4) . . . . ?
C113 C61 C66 C65 179.3(2) . . . . ?
C64 C65 C66 C61 1.0(4) . . . . ?
C69 C65 C66 C61 -180.0(2) . . . . ?
C66 C65 C69 C77 -74.1(3) . . . . ?
C64 C65 C69 C77 104.8(3) . . . . ?
C66 C65 C69 C70 51.5(3) . . . . ?
C64 C65 C69 C70 -129.5(3) . . . . ?
C77 C69 C70 C71 179.7(2) . . . . ?
C65 C69 C70 C71 55.7(3) . . . . ?
C69 C70 C71 C72 -174.3(3) . . . . ?
C70 C71 C72 C73 -177(2) . . . . ?
C70 C71 C72 C373 176(3) . . . . ?
C70 C71 C72 C273 -178.9(11) . . . . ?
C71 C72 C73 C74 -158(2) . . . . ?
C72 C73 C74 C75 -63(4) . . . . ?
C73 C74 C75 C76 -178.7(14) . . . . ?
C65 C69 C77 C82 100.7(3) . . . . ?
C70 C69 C77 C82 -24.1(4) . . . . ?
C65 C69 C77 C78 -78.5(3) . . . . ?
C70 C69 C77 C78 156.6(2) . . . . ?
C82 C77 C78 O11 177.9(2) . . . . ?
C69 C77 C78 O11 -2.8(4) . . . . ?
C82 C77 C78 C79 -3.0(4) . . . . ?
C69 C77 C78 C79 176.2(3) . . . . ?
O11 C78 C79 C80 -178.4(3) . . . . ?
C77 C78 C79 C80 2.5(5) . . . . ?
C78 C79 C80 O12 -179.7(3) . . . . ?
C78 C79 C80 C81 0.0(5) . . . . ?
O12 C80 C81 C82 178.0(3) . . . . ?
C79 C80 C81 C82 -1.8(4) . . . . ?
O12 C80 C81 C83 -3.5(5) . . . . ?
C79 C80 C81 C83 176.8(3) . . . . ?
C80 C81 C82 C77 1.1(4) . . . . ?
C83 C81 C82 C77 -177.4(3) . . . . ?
C78 C77 C82 C81 1.2(4) . . . . ?
C69 C77 C82 C81 -178.0(3) . . . . ?
C82 C81 C83 C91 -104.9(3) . . . . ?
C80 C81 C83 C91 76.6(3) . . . . ?
C82 C81 C83 C84 20.8(4) . . . . ?
C80 C81 C83 C84 -157.7(3) . . . . ?
C91 C83 C84 C85 -56.6(4) . . . . ?
C81 C83 C84 C85 176.5(3) . . . . ?
C83 C84 C85 C86 178.9(3) . . . . ?
C84 C85 C86 C87 -172.9(4) . . . . ?
C85 C86 C87 C88 -170.7(4) . . . . ?
C86 C87 C88 C89 -179.9(4) . . . . ?
C87 C88 C89 C90 -172.9(4) . . . . ?
C81 C83 C91 C92 -118.1(3) . . . . ?
C84 C83 C91 C92 115.4(3) . . . . ?
C81 C83 C91 C96 66.7(3) . . . . ?
C84 C83 C91 C96 -59.8(3) . . . . ?
C96 C91 C92 C93 3.7(4) . . . . ?
C83 C91 C92 C93 -171.7(3) . . . . ?
C96 C91 C92 O13 -175.9(2) . . . . ?
C83 C91 C92 O13 8.8(4) . . . . ?
C97 O13 C92 C93 0.6(4) . . . . ?
C97 O13 C92 C91 -179.9(3) . . . . ?
C91 C92 C93 C94 -1.7(4) . . . . ?
O13 C92 C93 C94 177.8(3) . . . . ?
C98 O14 C94 C93 9.8(4) . . . . ?
C98 O14 C94 C95 -172.1(3) . . . . ?
C92 C93 C94 O14 176.8(3) . . . . ?
C92 C93 C94 C95 -1.3(4) . . . . ?
O14 C94 C95 C96 -176.3(2) . . . . ?
C93 C94 C95 C96 2.0(4) . . . . ?
O14 C94 C95 C99 1.3(4) . . . . ?
C93 C94 C95 C99 179.6(2) . . . . ?
C94 C95 C96 C91 0.2(4) . . . . ?
C99 C95 C96 C91 -177.4(2) . . . . ?
C92 C91 C96 C95 -3.0(4) . . . . ?
C83 C91 C96 C95 172.5(2) . . . . ?
C96 C95 C99 C107 -61.3(3) . . . . ?
C94 C95 C99 C107 121.1(3) . . . . ?
C96 C95 C99 C100 64.2(3) . . . . ?
C94 C95 C99 C100 -113.4(3) . . . . ?
C107 C99 C100 C101 -174.3(3) . . . . ?
C95 C99 C100 C101 60.8(3) . . . . ?
C99 C100 C101 C102 -170.8(3) . . . . ?
C100 C101 C102 C103 -175.6(3) . . . . ?
C101 C102 C103 C104 -178.3(3) . . . . ?
C102 C103 C104 C105 -176.6(3) . . . . ?
C103 C104 C105 C106 -179.8(4) . . . . ?
C95 C99 C107 C112 105.7(3) . . . . ?
C100 C99 C107 C112 -18.4(4) . . . . ?
C95 C99 C107 C108 -74.3(3) . . . . ?
C100 C99 C107 C108 161.6(3) . . . . ?
C112 C107 C108 O15 -178.1(2) . . . . ?
C99 C107 C108 O15 1.9(4) . . . . ?
C112 C107 C108 C109 2.8(4) . . . . ?
C99 C107 C108 C109 -177.2(3) . . . . ?
O15 C108 C109 C110 179.4(3) . . . . ?
C107 C108 C109 C110 -1.6(4) . . . . ?
C108 C109 C110 O16 178.4(2) . . . . ?
C108 C109 C110 C111 -1.0(4) . . . . ?
C109 C110 C111 C112 2.1(4) . . . . ?
O16 C110 C111 C112 -177.2(2) . . . . ?
C109 C110 C111 C113 -176.3(2) . . . . ?
O16 C110 C111 C113 4.3(4) . . . . ?
C108 C107 C112 C111 -1.6(4) . . . . ?
C99 C107 C112 C111 178.4(3) . . . . ?
C110 C111 C112 C107 -0.8(4) . . . . ?
C113 C111 C112 C107 177.6(2) . . . . ?
C110 C111 C113 C61 74.2(3) . . . . ?
C112 C111 C113 C61 -104.2(3) . . . . ?
C110 C111 C113 C114 -160.5(2) . . . . ?
C112 C111 C113 C114 21.2(3) . . . . ?
C66 C61 C113 C111 75.0(3) . . . . ?
C62 C61 C113 C111 -103.2(3) . . . . ?
C66 C61 C113 C114 -50.5(3) . . . . ?
C62 C61 C113 C114 131.3(3) . . . . ?
C111 C113 C114 C315 177.6(2) . . . . ?
C61 C113 C114 C315 -58.0(3) . . . . ?
C111 C113 C114 C115 177.6(2) . . . . ?
C61 C113 C114 C115 -58.0(3) . . . . ?
C113 C114 C115 C116 -167.8(13) . . . . ?
C114 C115 C116 C117 -177.1(17) . . . . ?
C115 C116 C117 C118 -175.3(16) . . . . ?
C116 C117 C118 C119 -175.4(15) . . . . ?
C117 C118 C119 C120 -174.0(9) . . . . ?
C27 C28 C229 C30 135.4(8) . . . . ?
C39 C40 C241 C242 165.4(14) . . . . ?
C40 C241 C242 C243 -169.3(18) . . . . ?
C241 C242 C243 C244 -38(3) . . . . ?
C242 C243 C244 C245 -154(4) . . . . ?
C243 C244 C245 C246 10(7) . . . . ?
C53 C54 C255 C256 -160.0(9) . . . . ?
C54 C255 C256 C257 -175.0(12) . . . . ?
C255 C256 C257 C258 179.0(14) . . . . ?
C256 C257 C258 C259 176.6(15) . . . . ?
C257 C258 C259 C260 -174.3(14) . . . . ?
C71 C72 C273 C274 148.2(14) . . . . ?
C72 C273 C274 C275 50(2) . . . . ?
C273 C274 C275 C276 110(3) . . . . ?
C113 C114 C315 C316 -167.0(15) . . . . ?
C114 C315 C316 C317 -158.0(19) . . . . ?
C315 C316 C317 C318 169.8(17) . . . . ?
C316 C317 C318 C319 68(2) . . . . ?
C317 C318 C319 C320 -175.0(11) . . . . ?
C71 C72 C373 C374 -164(3) . . . . ?
C72 C373 C374 C375 67(11) . . . . ?
C373 C374 C375 C376 -146(7) . . . . ?
